data_7033928
loop_
_publ_author_name
'Wang, Chao'
'Lin, Shuang-Yan'
'Shi, Wei'
'Cheng, Peng'
'Tang, Jinkui'

_publ_section_title
;
 Exploiting verdazyl radicals to assemble 2p-3d-4f one-dimensional chains.
;
_journal_issue 12
_journal_name_full 'Dalton transactions (Cambridge, England : 2003)'
_journal_page_first 5364
_journal_page_last 5368
_journal_paper_doi 10.1039/c4dt03354j
_journal_volume 44
_journal_year 2015
_chemical_formula_sum 'C109 H98 Cu2 Dy2 F60 N20 O24'
_chemical_formula_weight 3664.15
_chemical_name_systematic
;
 ?
;
_space_group_crystal_system monoclinic
_space_group_IT_number 4
_space_group_name_Hall 'P 2yb'
_space_group_name_H-M_alt 'P 1 21 1'
_symmetry_space_group_name_Hall 'P 2yb'
_symmetry_space_group_name_H-M 'P 1 21 1'
_atom_sites_solution_hydrogens geom
_audit_creation_method SHELXL-2013
_audit_update_record
;
2014-12-24 deposited with the CCDC.
2015-02-04 downloaded from the CCDC.
;
_cell_angle_alpha 90
_cell_angle_beta 92.590(2)
_cell_angle_gamma 90
_cell_formula_units_Z 2
_cell_length_a 16.9627(4)
_cell_length_b 17.4217(3)
_cell_length_c 25.2082(6)
_cell_measurement_reflns_used 16785
_cell_measurement_temperature 173(2)
_cell_measurement_theta_max 28.1490
_cell_measurement_theta_min 3.4380
_cell_volume 7441.9(3)
_computing_cell_refinement CrysAlis
_computing_data_collection CrysAlis
_computing_data_reduction CrysAlis
_computing_molecular_graphics diamond
_computing_publication_material 'SHELXL-2013 (Sheldrick, 2013)'
_computing_structure_refinement 'SHELXL-2013 (Sheldrick, 2013)'
_computing_structure_solution 'SHELXL-2013 (Sheldrick, 2013)'
_diffrn_ambient_temperature 173(2)
_diffrn_measured_fraction_theta_full 0.998
_diffrn_measured_fraction_theta_max 0.856
_diffrn_measurement_device_type 'CCD area detector'
_diffrn_measurement_method 'phi and omega scans'
_diffrn_radiation_type MoK\a
_diffrn_radiation_wavelength 0.71073
_diffrn_reflns_av_R_equivalents 0.0406
_diffrn_reflns_av_unetI/netI 0.0865
_diffrn_reflns_Laue_measured_fraction_full 0.998
_diffrn_reflns_Laue_measured_fraction_max 0.856
_diffrn_reflns_limit_h_max 22
_diffrn_reflns_limit_h_min -10
_diffrn_reflns_limit_k_max 23
_diffrn_reflns_limit_k_min -20
_diffrn_reflns_limit_l_max 31
_diffrn_reflns_limit_l_min -32
_diffrn_reflns_number 41886
_diffrn_reflns_point_group_measured_fraction_full 0.998
_diffrn_reflns_point_group_measured_fraction_max 0.856
_diffrn_reflns_theta_full 25.242
_diffrn_reflns_theta_max 29.179
_diffrn_reflns_theta_min 2.836
_diffrn_source 'fine-focus sealed tube'
_exptl_absorpt_coefficient_mu 1.417
_exptl_absorpt_correction_T_max 0.856
_exptl_absorpt_correction_T_min 0.802
_exptl_absorpt_correction_type multi-scan
_exptl_absorpt_process_details sadabs
_exptl_crystal_colour brown
_exptl_crystal_density_diffrn 1.635
_exptl_crystal_description block
_exptl_crystal_F_000 3628
_exptl_crystal_size_max 0.200
_exptl_crystal_size_mid 0.130
_exptl_crystal_size_min 0.110
_refine_diff_density_max 1.654
_refine_diff_density_min -1.609
_refine_diff_density_rms 0.108
_refine_ls_abs_structure_details
;
 Refined as an inversion twin.
;
_refine_ls_abs_structure_Flack 0.705(7)
_refine_ls_extinction_method none
_refine_ls_goodness_of_fit_ref 1.018
_refine_ls_hydrogen_treatment constr
_refine_ls_matrix_type full
_refine_ls_number_parameters 2001
_refine_ls_number_reflns 27443
_refine_ls_number_restraints 725
_refine_ls_restrained_S_all 1.077
_refine_ls_R_factor_all 0.0770
_refine_ls_R_factor_gt 0.0618
_refine_ls_shift/su_max 0.069
_refine_ls_shift/su_mean 0.002
_refine_ls_structure_factor_coef Fsqd
_refine_ls_weighting_details
;
 w=1/[\s^2^(Fo^2^)+(0.0784P)^2^]
 where P=(Fo^2^+2Fc^2^)/3
;
_refine_ls_weighting_scheme calc
_refine_ls_wR_factor_gt 0.1449
_refine_ls_wR_factor_ref 0.1585
_reflns_Friedel_coverage 0.938
_reflns_Friedel_fraction_full 0.999
_reflns_Friedel_fraction_max 0.856
_reflns_number_gt 22234
_reflns_number_total 27443
_reflns_threshold_expression 'I > 2\s(I)'
_cod_data_source_file c4dt03354j2.cif
_cod_data_source_block p130530b
_cod_depositor_comments
;
The following automatic conversions were performed:

'_exptl_absorpt_correction_type' value 'multi_scan' changed to
'multi-scan' according to
/usr/data/users/saulius/crontab/automatic-downloads/rss-feeds/RSC/lib/dictionaries/cif_core.dic
dictionary named 'cif_core.dic' version 2.4.2 from 2011-04-26.

Automatic conversion script
Id: cif_fix_values 3008 2015-01-20 13:52:24Z robertas 

 Adding full bibliography for 7033926--7033928.cif.
;
_cod_database_code 7033928
_shelx_space_group_comment
;
The symmetry employed for this shelxl refinement is uniquely defined
by the following loop, which should always be used as a source of
symmetry information in preference to the above space-group names.
They are only intended as comments.
;
_shelx_estimated_absorpt_t_min 0.765
_shelx_estimated_absorpt_t_max 0.860
_shelxl_version_number 2013-2

loop_
_space_group_symop_operation_xyz
'x, y, z'
'-x, y+1/2, -z'

loop_
_atom_site_label
_atom_site_type_symbol
_atom_site_fract_x
_atom_site_fract_y
_atom_site_fract_z
_atom_site_U_iso_or_equiv
_atom_site_adp_type
_atom_site_occupancy
_atom_site_site_symmetry_order
_atom_site_calc_flag
_atom_site_refinement_flags_posn
_atom_site_refinement_flags_adp
_atom_site_refinement_flags_occupancy
_atom_site_disorder_assembly
_atom_site_disorder_group
C1 C 0.7819(4) 1.3317(5) 0.0730(2) 0.068(2) Uani 1 1 d . . . . .
C2 C 0.7630(3) 1.3192(3) 0.1304(2) 0.0410(15) Uani 1 1 d . . . . .
C3 C 0.6963(3) 1.2716(3) 0.1404(2) 0.0407(15) Uani 1 1 d . . . . .
H3 H 0.6687 1.2498 0.1114 0.049 Uiso 1 1 calc R U . . .
C4 C 0.6708(3) 1.2565(3) 0.1899(2) 0.0397(15) Uani 1 1 d . . . . .
C5 C 0.5988(4) 1.2062(4) 0.1969(2) 0.0537(18) Uani 1 1 d . . . . .
C6 C 0.9404(4) 1.5350(4) 0.3002(3) 0.066(2) Uani 1 1 d . . . . .
C7 C 0.8719(3) 1.4782(3) 0.3037(3) 0.0459(17) Uani 1 1 d . . . . .
C8 C 0.8392(3) 1.4701(4) 0.3522(3) 0.0566(19) Uani 1 1 d . . . . .
H8 H 0.8592 1.5007 0.3799 0.068 Uiso 1 1 calc R U . . .
C9 C 0.7788(3) 1.4197(3) 0.3630(2) 0.0387(15) Uani 1 1 d . . . . .
C10 C 0.7497(4) 1.4168(5) 0.4212(3) 0.072(2) Uani 1 1 d . . . . .
C11 C 0.8704(5) 1.1219(4) 0.5549(5) 0.128(3) Uani 1 1 d D U . . .
C12 C 0.8228(4) 1.0507(4) 0.5664(4) 0.095(3) Uani 1 1 d D U . . .
C13 C 0.8076(5) 1.0334(6) 0.6171(4) 0.101(3) Uani 1 1 d . U . . .
H13 H 0.8222 1.0696 0.6429 0.121 Uiso 1 1 calc R U . . .
C14 C 0.7730(6) 0.9682(6) 0.6341(3) 0.114(3) Uani 1 1 d D U . . .
C15 C 0.7644(9) 0.9537(9) 0.6931(3) 0.186(4) Uani 1 1 d D U . . .
C16 C 0.5177(5) 1.0410(5) 0.5310(3) 0.080(2) Uani 1 1 d . U . . .
C17 C 0.5691(3) 0.9805(4) 0.5052(3) 0.0508(17) Uani 1 1 d . U . . .
C18 C 0.5372(4) 0.9401(4) 0.4633(3) 0.065(2) Uani 1 1 d . U . . .
H18 H 0.4857 0.9503 0.4512 0.078 Uiso 1 1 calc R U . . .
C19 C 0.5793(4) 0.8846(4) 0.4384(3) 0.063(2) Uani 1 1 d . U . . .
C20 C 0.5372(5) 0.8439(7) 0.3922(4) 0.111(3) Uani 1 1 d . U . . .
C21 C 1.0041(5) 0.8292(5) 0.5692(4) 0.089(3) Uani 1 1 d . U . . .
C22 C 0.9291(4) 0.8209(4) 0.5350(3) 0.0597(19) Uani 1 1 d . U . . .
C23 C 0.9262(4) 0.7662(4) 0.4966(3) 0.070(2) Uani 1 1 d . U . . .
H23 H 0.9708 0.7364 0.4916 0.084 Uiso 1 1 calc R U . . .
C24 C 0.8599(5) 0.7535(5) 0.4652(3) 0.076(2) Uani 1 1 d . U . . .
C25 C 0.8608(6) 0.6891(6) 0.4196(4) 0.117(3) Uani 1 1 d . U . . .
C26 C 0.8968(5) 0.5349(5) 0.7845(3) 0.080(3) Uani 1 1 d . . . . .
C27 C 0.8313(3) 0.4775(4) 0.7914(3) 0.0492(17) Uani 1 1 d . . . . .
C28 C 0.8132(4) 0.4604(5) 0.8435(3) 0.064(2) Uani 1 1 d . . . . .
H28 H 0.8415 0.4841 0.8714 0.077 Uiso 1 1 calc R U . . .
C29 C 0.7524(4) 0.4075(4) 0.8547(3) 0.0536(18) Uani 1 1 d . . . . .
C30 C 0.7449(5) 0.3893(5) 0.9155(3) 0.101(3) Uani 1 1 d . . . . .
C31 C 0.7191(4) 0.3200(5) 0.5706(3) 0.081(3) Uani 1 1 d . . . . .
C32 C 0.7013(3) 0.3078(3) 0.6297(2) 0.0465(16) Uani 1 1 d . . . . .
C33 C 0.6583(4) 0.2446(4) 0.6445(2) 0.0555(19) Uani 1 1 d . . . . .
H33 H 0.6492 0.2057 0.6197 0.067 Uiso 1 1 calc R U . . .
C34 C 0.6286(4) 0.2362(4) 0.6935(3) 0.062(2) Uani 1 1 d . . . . .
C35 C 0.5812(6) 0.1639(6) 0.7037(4) 0.116(3) Uani 1 1 d . U . . .
C36 C 0.6262(6) 0.0306(6) 1.0810(4) 0.112(3) Uani 1 1 d . U . . .
C37 C 0.6267(4) -0.0261(4) 1.0333(3) 0.076(2) Uani 1 1 d . U . . .
C38 C 0.5580(4) -0.0419(4) 1.0057(3) 0.068(2) Uani 1 1 d . U . . .
H38 H 0.5126 -0.0148 1.0131 0.082 Uiso 1 1 calc R U . . .
C39 C 0.5547(3) -0.0971(3) 0.9673(2) 0.0452(15) Uani 1 1 d . U . . .
C40 C 0.4747(4) -0.1123(5) 0.9386(3) 0.075(2) Uani 1 1 d . U . . .
C41 C 0.9681(4) -0.3031(4) 0.9367(4) 0.077(2) Uani 1 1 d . U . . .
C42 C 0.9224(3) -0.2400(4) 0.9671(3) 0.0539(17) Uani 1 1 d . U . . .
C43 C 0.9645(4) -0.1903(4) 1.0003(3) 0.064(2) Uani 1 1 d . U . . .
H43 H 1.0188 -0.1959 1.0055 0.076 Uiso 1 1 calc R U . . .
C44 C 0.9263(4) -0.1328(4) 1.0256(3) 0.070(2) Uani 1 1 d . U . . .
C45 C 0.9787(3) -0.0786(3) 1.0636(2) 0.120(3) Uani 1 1 d D U . . .
C46 C 0.6347(3) -0.4032(3) 0.9734(2) 0.144(4) Uani 1 1 d D U . . .
C47 C 0.6698(4) -0.3314(4) 0.9494(3) 0.090(3) Uani 1 1 d D U . . .
C48 C 0.6664(5) -0.3263(6) 0.8968(4) 0.108(3) Uani 1 1 d . U . . .
H48 H 0.6469 -0.3691 0.8785 0.130 Uiso 1 1 calc R U . . .
C49 C 0.6889(6) -0.2637(7) 0.8651(3) 0.121(3) Uani 1 1 d D U . . .
C50 C 0.6807(8) -0.2504(9) 0.8055(3) 0.179(4) Uani 1 1 d D U . . .
C51 C 0.7092(4) -0.2581(5) 1.0907(2) 0.064(2) Uani 1 1 d . . . . .
C52 C 0.6711(4) -0.3799(4) 1.1506(2) 0.058(2) Uani 1 1 d . . . . .
C53 C 0.5050(5) -0.2403(5) 1.0722(4) 0.113(4) Uani 1 1 d . U . . .
H53A H 0.5204 -0.2683 1.0415 0.169 Uiso 1 1 calc R U . . .
H53B H 0.4684 -0.2007 1.0613 0.169 Uiso 1 1 calc R U . . .
H53C H 0.4803 -0.2746 1.0962 0.169 Uiso 1 1 calc R U . . .
C54 C 0.5746(4) -0.2058(4) 1.0987(3) 0.065(2) Uani 1 1 d . U . . .
H54 H 0.5953 -0.1658 1.0758 0.078 Uiso 1 1 calc R U . . .
C55 C 0.5532(7) -0.1705(7) 1.1503(4) 0.172(5) Uani 1 1 d . U . . .
H55A H 0.5224 -0.2062 1.1697 0.258 Uiso 1 1 calc R U . . .
H55B H 0.5231 -0.1246 1.1434 0.258 Uiso 1 1 calc R U . . .
H55C H 0.6005 -0.1579 1.1709 0.258 Uiso 1 1 calc R U . . .
C56 C 0.8572(5) -0.3876(6) 1.0508(4) 0.120(3) Uani 1 1 d . U . . .
H56A H 0.8694 -0.4312 1.0730 0.180 Uiso 1 1 calc R U . . .
H56B H 0.9003 -0.3781 1.0282 0.180 Uiso 1 1 calc R U . . .
H56C H 0.8102 -0.3978 1.0294 0.180 Uiso 1 1 calc R U . . .
C57 C 0.8444(5) -0.3172(6) 1.0855(3) 0.098(3) Uani 1 1 d . U . . .
H57 H 0.8529 -0.2717 1.0636 0.117 Uiso 1 1 calc R U . . .
C58 C 0.8973(5) -0.3124(8) 1.1309(4) 0.151(5) Uani 1 1 d . U . . .
H58A H 0.8925 -0.2629 1.1471 0.227 Uiso 1 1 calc R U . . .
H58B H 0.9505 -0.3195 1.1203 0.227 Uiso 1 1 calc R U . . .
H58C H 0.8846 -0.3516 1.1559 0.227 Uiso 1 1 calc R U . . .
C59 C 0.9115(6) -0.1174(6) 0.8277(4) 0.136(4) Uani 1 1 d . U . . .
H59A H 0.8561 -0.1271 0.8219 0.204 Uiso 1 1 calc R U . . .
H59B H 0.9388 -0.1652 0.8336 0.204 Uiso 1 1 calc R U . . .
H59C H 0.9314 -0.0924 0.7971 0.204 Uiso 1 1 calc R U . . .
C60 C 0.9253(4) -0.0641(4) 0.8780(3) 0.0602(18) Uani 1 1 d . U . . .
H60 H 0.9158 -0.0936 0.9102 0.072 Uiso 1 1 calc R U . . .
C61 C 1.0093(5) -0.0390(6) 0.8791(4) 0.119(4) Uani 1 1 d . U . . .
H61A H 1.0264 -0.0348 0.8435 0.178 Uiso 1 1 calc R U . . .
H61B H 1.0414 -0.0759 0.8983 0.178 Uiso 1 1 calc R U . . .
H61C H 1.0141 0.0101 0.8964 0.178 Uiso 1 1 calc R U . . .
C62 C 0.7994(3) -0.0049(3) 0.8958(3) 0.062(2) Uani 1 1 d . . . . .
C63 C 0.6785(6) 0.1391(6) 0.9561(5) 0.137(5) Uani 1 1 d . . . . .
H63A H 0.7281 0.1382 0.9759 0.205 Uiso 1 1 calc R U . . .
H63B H 0.6362 0.1380 0.9801 0.205 Uiso 1 1 calc R U . . .
H63C H 0.6749 0.1851 0.9351 0.205 Uiso 1 1 calc R U . . .
C64 C 0.6722(5) 0.0663(5) 0.9181(4) 0.090(3) Uani 1 1 d . U . . .
H64 H 0.6645 0.0209 0.9402 0.108 Uiso 1 1 calc R U . . .
C65 C 0.6070(4) 0.0710(6) 0.8803(3) 0.088(3) Uani 1 1 d . U . . .
H65A H 0.6114 0.1170 0.8597 0.131 Uiso 1 1 calc R U . . .
H65B H 0.5586 0.0721 0.8986 0.131 Uiso 1 1 calc R U . . .
H65C H 0.6073 0.0272 0.8573 0.131 Uiso 1 1 calc R U . . .
C66 C 0.8312(3) 0.1083(3) 0.8303(2) 0.0463(16) Uani 1 1 d . . . . .
C67 C 0.7915(3) 0.2287(3) 0.7847(2) 0.0410(15) Uani 1 1 d . . . . .
H67 H 0.7442 0.2251 0.8018 0.049 Uiso 1 1 calc R U . . .
C68 C 0.8485(3) 0.1737(3) 0.7946(2) 0.0422(15) Uani 1 1 d . . . . .
C69 C 0.9193(3) 0.1761(3) 0.7697(3) 0.0557(18) Uani 1 1 d . . . . .
H69 H 0.9584 0.1393 0.7757 0.067 Uiso 1 1 calc R U . . .
C70 C 0.9288(4) 0.2400(4) 0.7335(3) 0.070(2) Uani 1 1 d . . . . .
H70 H 0.9747 0.2450 0.7149 0.084 Uiso 1 1 calc R U . . .
C71 C 0.8713(3) 0.2909(4) 0.7272(2) 0.0532(17) Uani 1 1 d . . . . .
H71 H 0.8798 0.3320 0.7047 0.064 Uiso 1 1 calc R U . . .
C72 C 0.5702(3) 0.4524(3) 0.7575(2) 0.0486(16) Uani 1 1 d . . . . .
H72 H 0.5589 0.4114 0.7795 0.058 Uiso 1 1 calc R U . . .
C73 C 0.5172(4) 0.5142(3) 0.7532(2) 0.0518(17) Uani 1 1 d . . . . .
H73 H 0.4719 0.5143 0.7727 0.062 Uiso 1 1 calc R U . . .
C74 C 0.5323(3) 0.5738(3) 0.7204(2) 0.0408(15) Uani 1 1 d . . . . .
H74 H 0.4977 0.6150 0.7171 0.049 Uiso 1 1 calc R U . . .
C75 C 0.6005(3) 0.5719(3) 0.6919(2) 0.0366(14) Uani 1 1 d . . . . .
C76 C 0.6500(3) 0.5103(3) 0.6979(2) 0.0374(14) Uani 1 1 d . . . . .
H76 H 0.6951 0.5089 0.6783 0.045 Uiso 1 1 calc R U . . .
C77 C 0.6217(3) 0.6354(3) 0.6553(2) 0.0376(14) Uani 1 1 d . . . . .
C78 C 0.8521(4) 0.6627(5) 0.6173(3) 0.089(3) Uani 1 1 d . . . . .
H78A H 0.8535 0.7087 0.6383 0.134 Uiso 1 1 calc R U . . .
H78B H 0.9017 0.6564 0.6009 0.134 Uiso 1 1 calc R U . . .
H78C H 0.8426 0.6193 0.6396 0.134 Uiso 1 1 calc R U . . .
C79 C 0.7877(4) 0.6687(4) 0.5753(3) 0.067(2) Uani 1 1 d . . . . .
H79 H 0.7988 0.7130 0.5529 0.080 Uiso 1 1 calc R U . . .
C80 C 0.7799(4) 0.5952(5) 0.5383(3) 0.090(3) Uani 1 1 d . . . . .
H80A H 0.8236 0.5613 0.5461 0.136 Uiso 1 1 calc R U . . .
H80B H 0.7801 0.6106 0.5018 0.136 Uiso 1 1 calc R U . . .
H80C H 0.7314 0.5691 0.5447 0.136 Uiso 1 1 calc R U . . .
C81 C 0.5026(5) 0.8334(5) 0.6502(3) 0.110(3) Uani 1 1 d . . . . .
H81A H 0.4731 0.7914 0.6639 0.165 Uiso 1 1 calc R U . . .
H81B H 0.4680 0.8761 0.6431 0.165 Uiso 1 1 calc R U . . .
H81C H 0.5433 0.8482 0.6759 0.165 Uiso 1 1 calc R U . . .
C82 C 0.5383(3) 0.8098(3) 0.6011(2) 0.0510(16) Uani 1 1 d . . . . .
H82 H 0.5674 0.8537 0.5875 0.061 Uiso 1 1 calc R U . . .
C83 C 0.4789(4) 0.7864(5) 0.5602(4) 0.088(3) Uani 1 1 d . . . . .
H83A H 0.5048 0.7679 0.5296 0.132 Uiso 1 1 calc R U . . .
H83B H 0.4463 0.8296 0.5504 0.132 Uiso 1 1 calc R U . . .
H83C H 0.4468 0.7463 0.5740 0.132 Uiso 1 1 calc R U . . .
C84 C 0.6650(3) 0.7451(4) 0.5878(2) 0.0508(17) Uani 1 1 d . . . . .
C85 C 0.8238(3) 0.9937(4) 0.4103(2) 0.0471(16) Uani 1 1 d . . . . .
C86 C 1.0274(5) 0.9790(6) 0.4405(5) 0.129(4) Uani 1 1 d . . . . .
H86A H 1.0432 1.0225 0.4202 0.194 Uiso 1 1 calc R U . . .
H86B H 1.0702 0.9430 0.4438 0.194 Uiso 1 1 calc R U . . .
H86C H 1.0135 0.9956 0.4751 0.194 Uiso 1 1 calc R U . . .
C87 C 0.9587(3) 0.9419(4) 0.4133(3) 0.0609(19) Uani 1 1 d . . . . .
H87 H 0.9350 0.9062 0.4381 0.073 Uiso 1 1 calc R U . . .
C88 C 0.9824(5) 0.8968(6) 0.3645(3) 0.134(4) Uani 1 1 d . . . . .
H88A H 0.9360 0.8827 0.3436 0.201 Uiso 1 1 calc R U . . .
H88B H 1.0104 0.8513 0.3757 0.201 Uiso 1 1 calc R U . . .
H88C H 1.0158 0.9281 0.3436 0.201 Uiso 1 1 calc R U . . .
C89 C 0.6619(5) 1.1210(5) 0.4223(4) 0.152(4) Uani 1 1 d . U . . .
H89A H 0.6795 1.1270 0.4588 0.228 Uiso 1 1 calc R U . . .
H89B H 0.6053 1.1214 0.4196 0.228 Uiso 1 1 calc R U . . .
H89C H 0.6819 1.1625 0.4017 0.228 Uiso 1 1 calc R U . . .
C90 C 0.6898(4) 1.0511(5) 0.4029(3) 0.088(2) Uani 1 1 d . U . . .
H90 H 0.6808 1.0119 0.4299 0.105 Uiso 1 1 calc R U . . .
C91 C 0.6447(6) 1.0250(8) 0.3504(4) 0.163(5) Uani 1 1 d . U . . .
H91A H 0.5895 1.0200 0.3566 0.244 Uiso 1 1 calc R U . . .
H91B H 0.6650 0.9764 0.3393 0.244 Uiso 1 1 calc R U . . .
H91C H 0.6519 1.0625 0.3232 0.244 Uiso 1 1 calc R U . . .
C92 C 0.8722(3) 1.1107(3) 0.3517(2) 0.0442(16) Uani 1 1 d . . . . .
C93 C 0.8422(3) 1.2290(3) 0.3028(2) 0.0431(16) Uani 1 1 d . . . . .
H93 H 0.7925 1.2274 0.3169 0.052 Uiso 1 1 calc R U . . .
C94 C 0.8963(3) 1.1729(3) 0.3163(2) 0.0365(14) Uani 1 1 d . . . . .
C95 C 0.9707(3) 1.1767(4) 0.2956(2) 0.0490(17) Uani 1 1 d . . . . .
H95 H 1.0090 1.1402 0.3048 0.059 Uiso 1 1 calc R U . . .
C96 C 0.9866(4) 1.2343(4) 0.2617(3) 0.062(2) Uani 1 1 d . . . . .
H96 H 1.0359 1.2367 0.2470 0.074 Uiso 1 1 calc R U . . .
C97 C 0.9326(3) 1.2881(4) 0.2491(2) 0.0562(19) Uani 1 1 d . . . . .
H97 H 0.9454 1.3274 0.2261 0.067 Uiso 1 1 calc R U . . .
C98 C 0.7052(3) 1.5000(4) 0.1957(2) 0.0469(17) Uani 1 1 d . . . . .
H98 H 0.7539 1.5028 0.1802 0.056 Uiso 1 1 calc R U . . .
C99 C 0.6498(4) 1.5568(4) 0.1843(2) 0.0513(18) Uani 1 1 d . . . . .
C100 C 0.5780(4) 1.5530(4) 0.2059(3) 0.062(2) Uani 1 1 d . . . . .
H100 H 0.5400 1.5907 0.1993 0.074 Uiso 1 1 calc R U . . .
C101 C 0.5638(4) 1.4895(4) 0.2387(3) 0.063(2) Uani 1 1 d . . . . .
H101 H 0.5151 1.4842 0.2537 0.076 Uiso 1 1 calc R U . . .
C102 C 0.6205(3) 1.4361(4) 0.2485(2) 0.0543(18) Uani 1 1 d . . . . .
H102 H 0.6094 1.3945 0.2700 0.065 Uiso 1 1 calc R U . . .
C103 C 0.8433(7) 1.0981(8) 0.1705(6) 0.185(6) Uani 1 1 d . U . . .
H10A H 0.8966 1.0794 0.1732 0.278 Uiso 1 1 calc R U . . .
H10B H 0.8437 1.1532 0.1689 0.278 Uiso 1 1 calc R U . . .
H10C H 0.8172 1.0781 0.1389 0.278 Uiso 1 1 calc R U . . .
C104 C 0.7984(18) 1.0716(18) 0.2202(14) 0.499(6) Uani 1 1 d . U . . .
H10D H 0.7417 1.0794 0.2174 0.599 Uiso 1 1 calc R U . . .
H10E H 0.8212 1.0894 0.2539 0.599 Uiso 1 1 calc R U . . .
C105 C 0.8281(9) 0.9847(9) 0.2018(6) 0.212(5) Uani 1 1 d . U . . .
H10F H 0.8110 0.9711 0.1658 0.255 Uiso 1 1 calc R U . . .
H10G H 0.8844 0.9765 0.2076 0.255 Uiso 1 1 calc R U . . .
C106 C 0.7828(10) 0.9509(4) 0.2406(7) 0.244(5) Uani 1 1 d D U . . .
H10H H 0.7277 0.9648 0.2348 0.292 Uiso 1 1 calc R U . . .
H10I H 0.8005 0.9686 0.2756 0.292 Uiso 1 1 calc R U . . .
C107 C 0.7923(7) 0.8640(4) 0.2369(5) 0.259(5) Uani 1 1 d D U . . .
H10J H 0.8476 0.8527 0.2449 0.310 Uiso 1 1 calc R U . . .
H10K H 0.7814 0.8499 0.2001 0.310 Uiso 1 1 calc R U . . .
C108 C 0.7444(7) 0.8100(4) 0.2707(5) 0.263(5) Uani 1 1 d D U . . .
H10L H 0.6913 0.8297 0.2643 0.316 Uiso 1 1 calc R U . . .
H10M H 0.7597 0.8267 0.3064 0.316 Uiso 1 1 calc R U . . .
C109 C 0.7290(9) 0.7239(4) 0.2790(7) 0.242(6) Uani 1 1 d D U . . .
H10N H 0.6767 0.7114 0.2658 0.364 Uiso 1 1 calc R U . . .
H10O H 0.7343 0.7121 0.3162 0.364 Uiso 1 1 calc R U . . .
H10P H 0.7667 0.6945 0.2602 0.364 Uiso 1 1 calc R U . . .
Cu1 Cu 0.71693(4) 0.36789(4) 0.74026(2) 0.03742(16) Uani 1 1 d . . . . .
Cu2 Cu 0.77629(4) 1.36369(4) 0.24780(2) 0.03935(18) Uani 1 1 d . . . . .
Dy1 Dy 0.74217(2) -0.15946(2) 0.97692(2) 0.03389(6) Uani 1 1 d . . . . .
Dy2 Dy 0.74760(2) 0.89330(2) 0.51476(2) 0.03720(6) Uani 1 1 d . . . . .
F1 F 0.7715(4) 1.4057(4) 0.0603(2) 0.149(3) Uani 1 1 d . U . . .
F2 F 0.8546(2) 1.3195(4) 0.06452(16) 0.125(2) Uani 1 1 d . U . . .
F3 F 0.7382(3) 1.2921(4) 0.03828(16) 0.1115(19) Uani 1 1 d . U . . .
F4 F 0.5457(2) 1.2385(2) 0.22516(17) 0.0757(13) Uani 1 1 d . U . . .
F5 F 0.6184(2) 1.1414(2) 0.2194(2) 0.0895(15) Uani 1 1 d . U . . .
F6 F 0.5624(3) 1.1895(3) 0.15017(17) 0.0904(15) Uani 1 1 d . U . . .
F7 F 0.9673(3) 1.5631(3) 0.3445(2) 0.1425(18) Uani 1 1 d . U . . .
F8 F 1.0008(2) 1.5052(3) 0.27752(18) 0.0934(16) Uani 1 1 d . U . . .
F9 F 0.9202(3) 1.5949(3) 0.2706(3) 0.143(2) Uani 1 1 d . U . . .
F10 F 0.7942(3) 1.4526(3) 0.45611(15) 0.0934(16) Uani 1 1 d . U . . .
F11 F 0.6778(3) 1.4411(4) 0.42167(19) 0.126(2) Uani 1 1 d . U . . .
F12 F 0.7488(3) 1.3460(3) 0.43733(16) 0.1171(19) Uani 1 1 d . U . . .
F13 F 0.8804(6) 1.1682(5) 0.5918(4) 0.251(5) Uani 1 1 d . U . . .
F14 F 0.9399(4) 1.1070(4) 0.5381(4) 0.206(4) Uani 1 1 d . U . . .
F15 F 0.8456(4) 1.1584(4) 0.5097(3) 0.175(3) Uani 1 1 d . U . . .
F16 F 0.7854(7) 1.0168(7) 0.7215(4) 0.296(5) Uani 1 1 d . U . . .
F17 F 0.8002(7) 0.8916(7) 0.7103(4) 0.284(5) Uani 1 1 d . U . . .
F18 F 0.6888(5) 0.9428(7) 0.7014(3) 0.213(4) Uani 1 1 d . U . . .
F19 F 0.4955(3) 1.0161(3) 0.5795(2) 0.124(2) Uani 1 1 d . U . . .
F20 F 0.4554(3) 1.0612(4) 0.5058(3) 0.144(2) Uani 1 1 d . U . . .
F21 F 0.5576(3) 1.1040(3) 0.5431(2) 0.1123(19) Uani 1 1 d . U . . .
F22 F 0.5210(4) 0.7739(4) 0.4070(3) 0.172(3) Uani 1 1 d . U . . .
F23 F 0.5849(4) 0.8369(6) 0.3529(3) 0.205(3) Uani 1 1 d . U . . .
F24 F 0.4768(3) 0.8752(3) 0.3719(2) 0.1199(19) Uani 1 1 d . U . . .
F25 F 0.9933(3) 0.8314(4) 0.62052(19) 0.118(2) Uani 1 1 d . U . . .
F26 F 1.0558(3) 0.7736(5) 0.5656(3) 0.179(3) Uani 1 1 d . U . . .
F27 F 1.0392(3) 0.8951(4) 0.5595(3) 0.184(3) Uani 1 1 d . U . . .
F28 F 0.9016(4) 0.6279(3) 0.4383(3) 0.150(3) Uani 1 1 d . U . . .
F29 F 0.7992(4) 0.6711(4) 0.4019(3) 0.187(3) Uani 1 1 d . U . . .
F30 F 0.9038(5) 0.7178(4) 0.3810(3) 0.207(3) Uani 1 1 d . U . . .
F31 F 0.9356(3) 0.5576(4) 0.8285(2) 0.151(2) Uani 1 1 d . U . . .
F32 F 0.9522(3) 0.5089(4) 0.7559(2) 0.138(2) Uani 1 1 d . U . . .
F33 F 0.8727(3) 0.5978(3) 0.7589(3) 0.125(2) Uani 1 1 d . U . . .
F34 F 0.7795(4) 0.3210(4) 0.9234(2) 0.163(2) Uani 1 1 d . U . . .
F35 F 0.7782(3) 0.4371(4) 0.94681(18) 0.117(2) Uani 1 1 d . U . . .
F36 F 0.6696(3) 0.3819(4) 0.92540(18) 0.1186(18) Uani 1 1 d . U . . .
F37 F 0.7928(3) 0.3302(3) 0.56249(17) 0.0924(15) Uani 1 1 d . U . . .
F38 F 0.7003(3) 0.2584(3) 0.54122(18) 0.118(2) Uani 1 1 d . U . . .
F39 F 0.6787(3) 0.3774(3) 0.55024(17) 0.128(2) Uani 1 1 d . U . . .
F40 F 0.6024(4) 0.1284(3) 0.7457(2) 0.138(2) Uani 1 1 d . U . . .
F41 F 0.5051(4) 0.1899(5) 0.7184(3) 0.190(3) Uani 1 1 d . U . . .
F42 F 0.5703(4) 0.1188(3) 0.6672(3) 0.187(3) Uani 1 1 d . U . . .
F43 F 0.5696(5) 0.0799(5) 1.0702(4) 0.269(4) Uani 1 1 d . U . . .
F44 F 0.6198(6) -0.0013(5) 1.1256(3) 0.229(4) Uani 1 1 d . U . . .
F45 F 0.6846(4) 0.0770(3) 1.0817(3) 0.179(3) Uani 1 1 d . U . . .
F46 F 0.4515(3) -0.1836(3) 0.9454(3) 0.143(2) Uani 1 1 d . U . . .
F47 F 0.4191(3) -0.0720(4) 0.9517(3) 0.179(3) Uani 1 1 d . U . . .
F48 F 0.4788(3) -0.1045(4) 0.88839(19) 0.135(2) Uani 1 1 d . U . . .
F49 F 0.9237(3) -0.3668(3) 0.9339(3) 0.118(2) Uani 1 1 d . U . . .
F50 F 1.0324(3) -0.3236(3) 0.9632(3) 0.136(2) Uani 1 1 d . U . . .
F51 F 0.9845(3) -0.2788(4) 0.8915(2) 0.145(2) Uani 1 1 d . U . . .
F52 F 0.9822(5) -0.1118(4) 1.1106(2) 0.174(5) Uani 0.618(6) 1 d D U P A 1
F53 F 1.0521(3) -0.0710(5) 1.0479(3) 0.131(4) Uani 0.618(6) 1 d D U P A 1
F54 F 0.9505(4) -0.0085(3) 1.0688(3) 0.135(3) Uani 0.618(6) 1 d D U P A 1
F55 F 0.6172(4) -0.4574(3) 0.9394(2) 0.216(4) Uani 1 1 d D U . . .
F56 F 0.6847(3) -0.4290(4) 1.0113(2) 0.227(4) Uani 1 1 d D U . . .
F57 F 0.5697(3) -0.3841(3) 0.9976(3) 0.221(4) Uani 1 1 d D U . . .
F58 F 0.7564(5) -0.2490(6) 0.7862(3) 0.207(4) Uani 1 1 d . U . . .
F59 F 0.6497(7) -0.3086(8) 0.7852(4) 0.320(6) Uani 1 1 d . U . . .
F60 F 0.6596(7) -0.1771(8) 0.7875(4) 0.304(5) Uani 1 1 d . U . . .
F52' F 1.0429(4) -0.1154(4) 1.0821(4) 0.157(6) Uani 0.382(6) 1 d D U P A 2
F53' F 1.0010(6) -0.0204(4) 1.0345(3) 0.203(8) Uani 0.382(6) 1 d D U P A 2
F54' F 0.9445(4) -0.0506(6) 1.1056(3) 0.195(8) Uani 0.382(6) 1 d D U P A 2
N1 N 0.6376(3) -0.2656(3) 1.1092(2) 0.0588(16) Uani 1 1 d . . . . .
N2 N 0.6154(3) -0.3278(3) 1.1401(2) 0.0597(17) Uani 1 1 d . . . . .
N3 N 0.7447(3) -0.3778(4) 1.1350(2) 0.0732(19) Uani 1 1 d . . . . .
N4 N 0.7615(3) -0.3130(4) 1.1043(2) 0.0794(19) Uani 1 1 d . . . . .
N5 N 0.7474(3) 0.0546(3) 0.8883(3) 0.0934(19) Uani 1 1 d . . . . .
N6 N 0.7627(3) 0.1106(3) 0.8515(3) 0.1003(19) Uani 1 1 d . . . . .
N7 N 0.8666(3) -0.0023(2) 0.8720(2) 0.0430(13) Uani 1 1 d . . . . .
N8 N 0.8859(3) 0.0556(3) 0.8378(2) 0.0445(13) Uani 1 1 d . . . . .
N9 N 0.8020(3) 0.2884(2) 0.75041(17) 0.0370(12) Uani 1 1 d . . . . .
N10 N 0.6363(3) 0.4510(2) 0.73103(16) 0.0345(11) Uani 1 1 d . . . . .
N11 N 0.5691(2) 0.6901(2) 0.64606(17) 0.0370(12) Uani 1 1 d . . . . .
N12 N 0.5945(2) 0.7479(2) 0.61276(18) 0.0384(12) Uani 1 1 d . . . . .
N13 N 0.7118(3) 0.6831(3) 0.6009(2) 0.0578(15) Uani 1 1 d . . . . .
N14 N 0.6923(3) 0.6273(3) 0.6351(2) 0.0523(15) Uani 1 1 d . . . . .
N15 N 0.7733(3) 1.0519(3) 0.39397(19) 0.0510(14) Uani 1 1 d . . . . .
N16 N 0.7961(3) 1.1120(3) 0.3621(2) 0.0509(14) Uani 1 1 d . . . . .
N17 N 0.9259(3) 1.0587(3) 0.36642(18) 0.0435(13) Uani 1 1 d . . . . .
N18 N 0.8985(3) 0.9998(3) 0.39622(18) 0.0416(13) Uani 1 1 d . . . . .
N19 N 0.8600(3) 1.2871(3) 0.26883(17) 0.0402(12) Uani 1 1 d . . . . .
N20 N 0.6910(2) 1.4408(3) 0.22848(18) 0.0423(13) Uani 1 1 d . . . . .
O1 O 0.8065(2) 1.3531(2) 0.16289(13) 0.0469(11) Uani 1 1 d . . . . .
O2 O 0.6987(2) 1.2796(3) 0.23523(14) 0.0524(12) Uani 1 1 d . . . . .
O3 O 0.8542(2) 1.4481(2) 0.26014(15) 0.0448(11) Uani 1 1 d . . . . .
O4 O 0.7449(2) 1.3748(2) 0.33292(14) 0.0509(12) Uani 1 1 d . . . . .
O5 O 0.7464(3) 0.9193(3) 0.6050(2) 0.0871(19) Uani 1 1 d . . . . .
O6 O 0.8053(3) 1.0120(3) 0.5275(3) 0.085(2) Uani 1 1 d . . . . .
O7 O 0.6376(2) 0.9740(2) 0.52687(17) 0.0485(12) Uani 1 1 d . . . . .
O8 O 0.6489(2) 0.8639(2) 0.45059(16) 0.0514(12) Uani 1 1 d . . . . .
O9 O 0.8743(2) 0.8645(3) 0.54757(17) 0.0580(13) Uani 1 1 d . . . . .
O10 O 0.7946(2) 0.7848(3) 0.4681(2) 0.0635(15) Uani 1 1 d . . . . .
O11 O 0.8029(2) 0.4524(2) 0.74894(16) 0.0487(12) Uani 1 1 d . . . . .
O12 O 0.7057(2) 0.3720(2) 0.82389(17) 0.0556(12) Uani 1 1 d . . . . .
O13 O 0.6335(3) 0.2793(3) 0.73245(18) 0.0635(14) Uani 1 1 d . . . . .
O14 O 0.7265(2) 0.3631(2) 0.65667(15) 0.0531(12) Uani 1 1 d . . . . .
O15 O 0.6083(2) -0.1393(2) 0.95449(15) 0.0492(12) Uani 1 1 d . . . . .
O16 O 0.6946(3) -0.0562(3) 1.0274(2) 0.0705(16) Uani 1 1 d . . . . .
O17 O 0.8558(2) -0.1165(3) 1.02332(17) 0.0569(12) Uani 1 1 d . . . . .
O18 O 0.8478(2) -0.2358(2) 0.95488(19) 0.0558(13) Uani 1 1 d . . . . .
O19 O 0.6909(3) -0.2834(2) 0.9775(2) 0.0781(18) Uani 1 1 d . . . . .
O20 O 0.7214(3) -0.1968(4) 0.8869(2) 0.0855(19) Uani 1 1 d . . . . .
O21 O 0.7289(3) -0.2007(3) 1.06399(17) 0.0720(15) Uani 1 1 d . . . . .
O22 O 0.7822(3) -0.0582(3) 0.9268(2) 0.0771(15) Uani 1 1 d . U . . .
O23 O 0.6825(2) 0.7927(2) 0.55414(17) 0.0571(12) Uani 1 1 d . . . . .
O24 O 0.7996(2) 0.9381(3) 0.43455(17) 0.0611(13) Uani 1 1 d . . . . .

loop_
_atom_site_aniso_label
_atom_site_aniso_U_11
_atom_site_aniso_U_22
_atom_site_aniso_U_33
_atom_site_aniso_U_23
_atom_site_aniso_U_13
_atom_site_aniso_U_12
C1 0.055(3) 0.113(6) 0.038(3) 0.007(4) 0.010(3) -0.014(4)
C2 0.034(3) 0.053(3) 0.037(3) 0.002(3) 0.008(2) 0.002(2)
C3 0.038(3) 0.054(3) 0.031(3) -0.003(3) 0.002(2) -0.004(3)
C4 0.028(3) 0.040(3) 0.051(3) -0.002(3) -0.001(2) 0.007(2)
C5 0.061(4) 0.056(4) 0.045(3) -0.011(3) 0.018(3) -0.013(3)
C6 0.059(4) 0.078(5) 0.062(4) -0.016(4) 0.027(3) -0.009(4)
C7 0.035(3) 0.045(3) 0.058(4) 0.003(3) 0.006(3) -0.003(3)
C8 0.045(3) 0.074(4) 0.052(4) -0.018(3) 0.006(3) -0.019(3)
C9 0.036(3) 0.047(3) 0.033(3) -0.002(3) 0.002(2) 0.000(2)
C10 0.077(4) 0.106(6) 0.034(3) -0.018(4) 0.009(3) -0.017(4)
C11 0.121(6) 0.099(6) 0.163(6) -0.030(5) 0.004(5) -0.015(5)
C12 0.073(5) 0.091(5) 0.119(6) -0.009(5) -0.004(4) 0.001(4)
C13 0.097(5) 0.096(5) 0.109(5) -0.037(4) -0.021(4) 0.009(4)
C14 0.106(6) 0.134(6) 0.100(5) -0.036(5) -0.009(5) 0.003(5)
C15 0.204(8) 0.204(7) 0.150(5) 0.000(6) 0.027(6) -0.021(6)
C16 0.068(4) 0.078(4) 0.093(5) 0.002(4) 0.017(4) 0.022(4)
C17 0.044(3) 0.044(3) 0.065(4) 0.008(3) 0.012(3) 0.001(3)
C18 0.049(3) 0.063(4) 0.082(4) 0.011(4) -0.004(3) -0.009(3)
C19 0.050(3) 0.065(4) 0.074(4) 0.001(4) 0.001(3) -0.011(3)
C20 0.092(5) 0.121(6) 0.117(5) 0.005(5) -0.019(4) -0.007(5)
C21 0.069(4) 0.091(5) 0.104(5) 0.019(5) -0.006(4) 0.003(4)
C22 0.047(3) 0.065(4) 0.067(4) 0.027(3) 0.004(3) 0.000(3)
C23 0.058(4) 0.075(4) 0.077(4) 0.006(4) 0.013(3) 0.018(3)
C24 0.074(4) 0.069(4) 0.085(5) -0.007(4) 0.007(4) 0.008(4)
C25 0.118(5) 0.114(6) 0.120(6) -0.010(5) 0.023(5) 0.034(5)
C26 0.072(5) 0.092(6) 0.075(5) -0.016(5) 0.004(4) -0.020(4)
C27 0.033(3) 0.060(4) 0.054(4) 0.013(3) 0.004(3) 0.007(3)
C28 0.056(4) 0.095(5) 0.042(3) -0.002(4) 0.004(3) -0.002(4)
C29 0.056(3) 0.054(4) 0.052(3) 0.010(3) 0.010(3) 0.012(3)
C30 0.139(6) 0.091(6) 0.076(4) 0.024(5) 0.057(4) 0.019(6)
C31 0.078(5) 0.122(7) 0.044(4) -0.005(4) 0.015(3) 0.012(5)
C32 0.048(3) 0.049(3) 0.042(3) 0.002(3) 0.000(3) 0.018(3)
C33 0.056(4) 0.066(4) 0.043(3) -0.002(3) -0.011(3) 0.008(3)
C34 0.049(4) 0.060(4) 0.075(5) 0.020(4) -0.002(3) 0.005(3)
C35 0.132(5) 0.139(7) 0.075(6) 0.019(6) -0.015(5) -0.086(5)
C36 0.111(6) 0.101(5) 0.124(5) -0.033(4) 0.013(5) 0.034(4)
C37 0.063(4) 0.066(4) 0.099(4) -0.031(3) -0.001(4) 0.029(3)
C38 0.058(4) 0.066(4) 0.081(4) -0.006(4) 0.002(3) 0.028(3)
C39 0.038(3) 0.043(3) 0.055(3) 0.010(3) 0.005(2) 0.006(2)
C40 0.049(3) 0.085(4) 0.091(4) -0.011(4) -0.001(3) -0.002(4)
C41 0.067(4) 0.059(4) 0.106(5) 0.001(4) 0.015(4) 0.015(3)
C42 0.044(3) 0.052(3) 0.067(3) 0.019(3) 0.023(3) 0.018(3)
C43 0.032(3) 0.070(4) 0.089(4) 0.003(4) -0.003(3) 0.008(3)
C44 0.047(3) 0.077(4) 0.084(4) 0.002(4) -0.007(3) -0.005(3)
C45 0.100(5) 0.132(6) 0.125(6) -0.028(5) -0.015(5) -0.009(5)
C46 0.140(6) 0.112(6) 0.181(7) -0.021(6) 0.028(5) -0.039(5)
C47 0.065(4) 0.087(5) 0.119(6) -0.009(5) 0.023(4) -0.014(4)
C48 0.105(5) 0.100(5) 0.121(6) -0.028(5) 0.010(5) -0.029(5)
C49 0.113(6) 0.145(6) 0.107(5) -0.040(5) 0.015(5) 0.018(5)
C50 0.193(7) 0.208(6) 0.140(5) -0.030(6) 0.051(6) -0.025(6)
C51 0.050(3) 0.098(5) 0.045(3) 0.034(3) 0.016(3) 0.018(4)
C52 0.044(3) 0.092(5) 0.039(3) 0.030(3) 0.003(3) 0.005(3)
C53 0.074(5) 0.085(5) 0.176(8) 0.046(6) -0.027(6) 0.004(5)
C54 0.061(4) 0.082(4) 0.053(3) 0.021(3) 0.017(3) 0.016(3)
C55 0.187(9) 0.186(9) 0.146(9) -0.028(8) 0.042(7) 0.093(7)
C56 0.097(5) 0.156(7) 0.112(6) 0.063(6) 0.055(4) 0.045(5)
C57 0.085(5) 0.130(6) 0.080(4) 0.049(4) 0.035(4) 0.007(4)
C58 0.078(6) 0.224(11) 0.153(8) 0.056(8) 0.030(6) -0.005(7)
C59 0.159(8) 0.135(8) 0.117(7) -0.019(7) 0.057(6) 0.028(7)
C60 0.057(3) 0.045(3) 0.080(4) 0.025(3) 0.013(3) 0.016(3)
C61 0.079(5) 0.095(6) 0.182(9) 0.032(7) -0.009(6) 0.019(5)
C62 0.037(3) 0.048(3) 0.102(5) 0.042(3) 0.008(3) 0.013(3)
C63 0.094(7) 0.112(8) 0.204(13) 0.002(10) 0.012(8) 0.006(7)
C64 0.081(4) 0.094(5) 0.096(5) 0.036(4) 0.019(4) 0.001(4)
C65 0.062(4) 0.121(7) 0.081(5) 0.017(5) 0.014(4) 0.006(5)
C66 0.045(3) 0.042(3) 0.053(3) 0.024(3) 0.016(3) 0.009(3)
C67 0.044(3) 0.035(3) 0.046(3) 0.015(3) 0.021(2) 0.008(2)
C68 0.051(3) 0.033(3) 0.043(3) 0.009(3) 0.014(3) 0.004(3)
C69 0.048(3) 0.037(3) 0.084(4) 0.028(3) 0.027(3) 0.016(3)
C70 0.065(4) 0.066(4) 0.084(4) 0.041(3) 0.043(3) 0.014(3)
C71 0.053(3) 0.050(3) 0.059(3) 0.021(3) 0.029(3) 0.005(3)
C72 0.045(3) 0.049(3) 0.053(3) 0.026(3) 0.021(3) 0.009(3)
C73 0.049(3) 0.057(3) 0.051(3) 0.026(3) 0.017(3) 0.008(3)
C74 0.036(3) 0.044(3) 0.043(3) 0.013(3) 0.014(2) 0.015(2)
C75 0.038(3) 0.039(3) 0.033(3) 0.014(2) 0.007(2) 0.004(2)
C76 0.037(3) 0.040(3) 0.036(3) 0.011(2) 0.011(2) 0.007(2)
C77 0.037(3) 0.032(3) 0.044(3) 0.010(2) 0.009(2) 0.009(2)
C78 0.030(3) 0.138(7) 0.101(6) 0.050(5) 0.015(4) 0.009(4)
C79 0.057(3) 0.056(4) 0.091(4) 0.038(3) 0.038(3) 0.024(3)
C80 0.084(5) 0.095(6) 0.096(6) -0.012(5) 0.041(4) 0.012(5)
C81 0.144(6) 0.083(5) 0.109(6) 0.041(5) 0.063(5) 0.061(5)
C82 0.044(3) 0.045(3) 0.066(3) 0.030(3) 0.021(3) 0.015(3)
C83 0.063(4) 0.086(5) 0.114(6) 0.026(5) -0.017(5) 0.019(4)
C84 0.036(3) 0.055(3) 0.062(4) 0.031(3) 0.010(3) 0.001(3)
C85 0.045(3) 0.055(3) 0.042(3) 0.020(3) 0.012(3) -0.002(3)
C86 0.089(6) 0.108(6) 0.184(9) 0.065(7) -0.060(6) -0.002(6)
C87 0.041(3) 0.073(4) 0.071(4) 0.035(3) 0.020(3) 0.007(3)
C88 0.157(7) 0.161(8) 0.089(6) 0.027(6) 0.045(5) 0.098(6)
C89 0.115(5) 0.110(6) 0.240(8) 0.071(6) 0.123(5) 0.043(5)
C90 0.065(4) 0.106(5) 0.094(4) 0.057(4) 0.021(4) 0.006(4)
C91 0.109(7) 0.267(11) 0.111(7) 0.094(7) -0.012(6) -0.026(8)
C92 0.045(3) 0.053(3) 0.035(3) 0.012(3) 0.008(2) -0.015(3)
C93 0.046(3) 0.053(3) 0.031(3) -0.003(3) 0.009(2) -0.012(3)
C94 0.032(3) 0.052(3) 0.025(2) 0.006(2) 0.005(2) 0.001(3)
C95 0.044(3) 0.049(3) 0.056(3) 0.006(3) 0.014(3) -0.009(3)
C96 0.046(3) 0.082(4) 0.059(4) 0.024(4) 0.020(3) 0.002(3)
C97 0.043(3) 0.079(4) 0.048(3) 0.017(3) 0.011(3) -0.014(3)
C98 0.042(3) 0.070(4) 0.029(3) 0.016(3) 0.008(2) -0.004(3)
C99 0.046(3) 0.070(4) 0.039(3) 0.013(3) 0.012(3) 0.004(3)
C100 0.057(4) 0.075(4) 0.055(4) 0.014(4) 0.016(3) -0.001(4)
C101 0.056(4) 0.081(5) 0.055(4) 0.016(4) 0.028(3) 0.004(4)
C102 0.047(3) 0.073(4) 0.044(3) 0.010(3) 0.019(3) -0.004(3)
C103 0.171(10) 0.179(10) 0.201(11) -0.044(10) -0.044(9) 0.018(9)
C104 0.499(9) 0.499(9) 0.499(9) 0.000(8) 0.020(7) -0.006(8)
C105 0.209(8) 0.218(8) 0.210(8) 0.004(7) 0.011(7) 0.015(7)
C106 0.242(8) 0.246(8) 0.243(9) -0.010(7) 0.013(7) -0.002(7)
C107 0.261(8) 0.260(8) 0.253(8) 0.009(6) -0.001(6) 0.008(6)
C108 0.258(8) 0.272(6) 0.260(8) -0.010(6) 0.011(6) -0.008(6)
C109 0.266(13) 0.248(7) 0.208(12) -0.013(11) -0.050(10) 0.034(10)
Cu1 0.0469(3) 0.0332(3) 0.0329(3) 0.0139(3) 0.0091(3) 0.0079(3)
Cu2 0.0404(3) 0.0528(4) 0.0249(3) 0.0055(3) 0.0029(3) -0.0125(3)
Dy1 0.02798(10) 0.02727(10) 0.04700(12) 0.01379(11) 0.00800(9) 0.00237(10)
Dy2 0.03325(11) 0.03684(13) 0.04193(12) 0.01339(11) 0.00625(10) 0.00084(11)
F1 0.237(6) 0.138(5) 0.073(3) 0.050(3) 0.025(4) -0.002(5)
F2 0.064(2) 0.250(6) 0.064(2) -0.012(4) 0.0335(19) 0.008(4)
F3 0.088(3) 0.206(5) 0.041(2) -0.024(3) 0.011(2) -0.064(3)
F4 0.057(2) 0.085(3) 0.087(3) -0.026(2) 0.0303(19) -0.015(2)
F5 0.082(3) 0.053(2) 0.136(4) 0.027(2) 0.033(2) -0.019(2)
F6 0.091(3) 0.108(3) 0.073(3) -0.026(2) 0.008(2) -0.055(2)
F7 0.138(3) 0.177(4) 0.120(3) -0.093(3) 0.076(3) -0.109(3)
F8 0.052(2) 0.124(3) 0.107(3) -0.040(3) 0.037(2) -0.018(2)
F9 0.094(3) 0.080(3) 0.259(6) 0.063(3) 0.058(3) -0.019(2)
F10 0.090(3) 0.151(4) 0.041(2) -0.030(2) 0.014(2) -0.041(3)
F11 0.071(3) 0.225(6) 0.085(3) -0.022(4) 0.042(2) 0.015(3)
F12 0.187(4) 0.117(4) 0.051(2) 0.024(3) 0.038(3) -0.023(4)
F13 0.281(9) 0.159(6) 0.311(10) -0.089(7) -0.009(8) -0.032(7)
F14 0.136(5) 0.133(5) 0.352(9) -0.013(7) 0.060(6) -0.037(4)
F15 0.196(6) 0.106(4) 0.223(6) 0.013(5) 0.016(5) -0.064(4)
F16 0.330(10) 0.378(11) 0.180(7) -0.124(7) 0.010(7) -0.085(9)
F17 0.337(10) 0.335(8) 0.174(7) 0.077(7) -0.038(7) 0.041(7)
F18 0.226(7) 0.339(9) 0.077(4) -0.018(6) 0.036(4) -0.014(7)
F19 0.131(4) 0.100(4) 0.146(4) -0.003(3) 0.079(3) 0.007(3)
F20 0.105(3) 0.163(4) 0.161(5) -0.034(4) -0.025(4) 0.086(3)
F21 0.108(3) 0.058(2) 0.175(5) -0.013(3) 0.053(3) 0.017(2)
F22 0.193(5) 0.118(4) 0.193(5) -0.012(5) -0.113(4) -0.027(4)
F23 0.133(4) 0.336(9) 0.142(4) -0.106(6) -0.032(3) 0.004(6)
F24 0.093(3) 0.122(4) 0.139(4) 0.026(4) -0.059(3) -0.020(3)
F25 0.078(3) 0.179(5) 0.093(3) 0.004(4) -0.026(2) 0.004(4)
F26 0.097(4) 0.253(7) 0.183(6) -0.022(6) -0.039(4) 0.084(4)
F27 0.126(4) 0.216(5) 0.202(5) 0.092(5) -0.077(4) -0.094(4)
F28 0.173(5) 0.105(4) 0.176(5) -0.042(4) 0.040(4) 0.044(3)
F29 0.174(5) 0.168(5) 0.218(6) -0.112(4) 0.004(5) 0.025(5)
F30 0.323(8) 0.151(6) 0.157(5) -0.016(5) 0.121(5) -0.039(6)
F31 0.138(4) 0.206(5) 0.108(4) -0.017(4) -0.007(4) -0.097(4)
F32 0.085(3) 0.193(6) 0.138(4) -0.008(5) 0.044(3) -0.022(4)
F33 0.115(4) 0.084(3) 0.176(5) 0.024(4) 0.017(4) -0.029(3)
F34 0.229(6) 0.175(5) 0.090(3) 0.082(3) 0.072(3) 0.070(4)
F35 0.124(4) 0.183(5) 0.047(2) -0.007(3) 0.019(2) -0.023(4)
F36 0.113(3) 0.151(4) 0.097(3) -0.026(3) 0.065(2) -0.034(3)
F37 0.094(3) 0.101(3) 0.086(3) 0.002(3) 0.037(2) -0.008(3)
F38 0.150(4) 0.145(4) 0.060(3) -0.035(3) 0.031(3) -0.040(4)
F39 0.161(4) 0.172(4) 0.053(2) 0.048(3) 0.024(3) 0.073(4)
F40 0.187(5) 0.114(4) 0.111(4) 0.062(3) -0.013(4) -0.036(4)
F41 0.105(4) 0.246(7) 0.218(7) 0.085(6) -0.004(4) -0.052(4)
F42 0.290(6) 0.141(4) 0.129(5) 0.003(4) 0.008(5) -0.144(3)
F43 0.253(7) 0.253(6) 0.290(7) -0.184(5) -0.097(6) 0.129(5)
F44 0.354(9) 0.198(7) 0.139(5) -0.074(5) 0.071(6) -0.073(7)
F45 0.198(6) 0.096(4) 0.243(7) -0.088(4) -0.012(6) -0.001(4)
F46 0.111(3) 0.145(4) 0.169(5) 0.045(4) -0.039(3) -0.076(3)
F47 0.066(3) 0.219(6) 0.246(7) -0.089(5) -0.036(4) 0.063(3)
F48 0.093(3) 0.227(6) 0.083(3) 0.056(4) -0.028(2) -0.042(4)
F49 0.098(3) 0.070(3) 0.187(5) -0.024(3) 0.030(3) 0.022(3)
F50 0.083(3) 0.119(4) 0.206(6) 0.004(4) 0.015(3) 0.060(3)
F51 0.167(4) 0.142(4) 0.133(4) 0.004(4) 0.095(3) 0.040(4)
F52 0.204(9) 0.201(10) 0.113(7) -0.020(8) -0.046(6) -0.009(9)
F53 0.044(4) 0.157(7) 0.190(8) -0.029(7) -0.010(5) -0.034(4)
F54 0.105(6) 0.136(6) 0.163(7) -0.070(6) 0.003(5) -0.058(5)
F55 0.195(6) 0.117(4) 0.340(9) -0.108(5) 0.045(6) -0.046(4)
F56 0.255(7) 0.119(5) 0.303(8) 0.067(6) -0.013(6) -0.051(5)
F57 0.207(6) 0.122(4) 0.345(9) -0.033(6) 0.121(5) -0.083(4)
F58 0.199(6) 0.281(8) 0.143(6) -0.062(6) 0.030(5) -0.065(7)
F59 0.328(10) 0.408(12) 0.226(9) -0.095(9) 0.029(8) -0.142(9)
F60 0.363(11) 0.353(7) 0.193(8) 0.072(8) -0.040(8) 0.041(9)
F52' 0.105(9) 0.190(12) 0.173(12) -0.020(11) -0.042(8) -0.022(10)
F53' 0.208(14) 0.186(13) 0.217(15) -0.025(12) 0.025(12) -0.022(12)
F54' 0.201(13) 0.193(13) 0.190(14) -0.043(12) -0.011(11) -0.014(12)
N1 0.049(3) 0.083(4) 0.045(3) 0.028(3) 0.010(2) 0.013(3)
N2 0.043(3) 0.088(4) 0.049(3) 0.027(3) 0.010(2) 0.006(3)
N3 0.044(3) 0.112(4) 0.064(3) 0.051(3) 0.015(3) 0.006(3)
N4 0.048(3) 0.121(4) 0.071(3) 0.059(3) 0.019(3) 0.029(3)
N5 0.050(3) 0.089(3) 0.146(4) 0.092(3) 0.045(3) 0.027(3)
N6 0.054(3) 0.093(3) 0.157(4) 0.103(3) 0.039(3) 0.027(3)
N7 0.041(2) 0.030(2) 0.059(3) 0.020(2) 0.006(2) 0.001(2)
N8 0.049(3) 0.034(2) 0.052(3) 0.013(2) 0.012(2) -0.001(2)
N9 0.051(3) 0.028(2) 0.032(2) 0.0113(19) 0.005(2) 0.006(2)
N10 0.042(2) 0.034(2) 0.028(2) 0.0123(19) 0.0041(19) 0.004(2)
N11 0.037(2) 0.035(2) 0.040(2) 0.018(2) 0.0106(19) 0.000(2)
N12 0.035(2) 0.033(2) 0.048(3) 0.013(2) 0.013(2) 0.0030(19)
N13 0.039(2) 0.051(3) 0.085(4) 0.035(3) 0.024(2) 0.012(2)
N14 0.046(3) 0.046(3) 0.066(3) 0.029(2) 0.020(2) 0.011(2)
N15 0.038(2) 0.073(3) 0.042(2) 0.025(2) 0.011(2) -0.007(2)
N16 0.043(3) 0.059(3) 0.051(3) 0.026(2) 0.007(2) -0.002(2)
N17 0.037(2) 0.060(3) 0.034(2) 0.013(2) 0.005(2) -0.001(2)
N18 0.034(2) 0.053(3) 0.039(2) 0.017(2) 0.0128(19) 0.004(2)
N19 0.036(2) 0.056(3) 0.029(2) 0.013(2) 0.0064(18) -0.010(2)
N20 0.032(2) 0.057(3) 0.039(2) 0.007(2) 0.0062(19) -0.003(2)
O1 0.0380(18) 0.074(3) 0.0290(17) 0.005(2) 0.0051(15) -0.013(2)
O2 0.050(2) 0.081(3) 0.0277(18) 0.007(2) 0.0128(17) -0.014(2)
O3 0.046(2) 0.053(2) 0.0350(19) 0.0045(19) -0.0039(17) -0.0143(19)
O4 0.055(2) 0.067(3) 0.0316(18) -0.004(2) 0.0092(16) -0.018(2)
O5 0.080(3) 0.123(4) 0.059(3) -0.004(3) 0.003(3) 0.042(3)
O6 0.059(3) 0.058(3) 0.136(5) -0.011(3) -0.013(3) -0.020(2)
O7 0.051(2) 0.0320(19) 0.063(3) 0.006(2) 0.011(2) 0.0079(18)
O8 0.041(2) 0.054(2) 0.059(2) -0.003(2) 0.0011(18) -0.0012(19)
O9 0.045(2) 0.069(3) 0.059(2) 0.003(2) 0.0005(19) 0.010(2)
O10 0.040(2) 0.053(2) 0.098(3) -0.012(3) 0.005(2) 0.010(2)
O11 0.060(2) 0.044(2) 0.042(2) 0.0019(19) 0.0010(19) 0.004(2)
O12 0.048(2) 0.051(2) 0.068(3) 0.023(2) 0.000(2) 0.006(2)
O13 0.067(3) 0.069(3) 0.056(3) 0.013(2) 0.011(2) 0.013(2)
O14 0.066(3) 0.050(2) 0.043(2) 0.009(2) -0.0031(19) 0.010(2)
O15 0.0293(17) 0.061(3) 0.058(2) 0.001(2) 0.0122(17) 0.0015(18)
O16 0.051(3) 0.056(3) 0.104(4) -0.025(3) -0.006(3) 0.016(2)
O17 0.0358(19) 0.065(3) 0.070(3) -0.022(2) 0.0042(19) 0.003(2)
O18 0.042(2) 0.044(2) 0.083(3) 0.002(2) 0.018(2) 0.0030(19)
O19 0.057(3) 0.032(2) 0.146(5) 0.000(3) 0.009(3) -0.017(2)
O20 0.059(3) 0.132(5) 0.067(3) -0.023(3) 0.010(2) -0.008(3)
O21 0.059(3) 0.106(3) 0.051(2) 0.041(2) 0.012(2) 0.008(3)
O22 0.055(3) 0.073(3) 0.105(3) 0.054(2) 0.017(2) 0.010(2)
O23 0.049(2) 0.054(2) 0.070(3) 0.039(2) 0.018(2) 0.011(2)
O24 0.047(2) 0.076(3) 0.062(2) 0.031(2) 0.0193(19) -0.011(2)

loop_
_atom_type_symbol
_atom_type_description
_atom_type_scat_dispersion_real
_atom_type_scat_dispersion_imag
_atom_type_scat_source
C C 0.0033 0.0016 'International Tables Vol C Tables 4.2.6.8 and 6.1.1.4'
H H 0.0000 0.0000 'International Tables Vol C Tables 4.2.6.8 and 6.1.1.4'
N N 0.0061 0.0033 'International Tables Vol C Tables 4.2.6.8 and 6.1.1.4'
O O 0.0106 0.0060 'International Tables Vol C Tables 4.2.6.8 and 6.1.1.4'
F F 0.0171 0.0103 'International Tables Vol C Tables 4.2.6.8 and 6.1.1.4'
Cu Cu 0.3201 1.2651 'International Tables Vol C Tables 4.2.6.8 and 6.1.1.4'
Dy Dy -0.1892 4.4098 'International Tables Vol C Tables 4.2.6.8 and 6.1.1.4'

loop_
_geom_angle_atom_site_label_1
_geom_angle_atom_site_label_2
_geom_angle_atom_site_label_3
_geom_angle
_geom_angle_site_symmetry_3
F2 C1 F3 108.7(6) .
F2 C1 F1 103.7(7) .
F3 C1 F1 106.4(6) .
F2 C1 C2 112.5(5) .
F3 C1 C2 115.1(6) .
F1 C1 C2 109.6(6) .
O1 C2 C3 128.1(5) .
O1 C2 C1 114.9(5) .
C3 C2 C1 117.0(5) .
C4 C3 C2 123.8(5) .
O2 C4 C3 129.4(5) .
O2 C4 C5 110.1(5) .
C3 C4 C5 120.5(5) .
F5 C5 F4 107.7(5) .
F5 C5 F6 107.1(5) .
F4 C5 F6 105.8(5) .
F5 C5 C4 111.2(5) .
F4 C5 C4 113.3(5) .
F6 C5 C4 111.4(5) .
F7 C6 F8 106.1(6) .
F7 C6 F9 105.2(6) .
F8 C6 F9 104.9(6) .
F7 C6 C7 115.9(6) .
F8 C6 C7 112.4(6) .
F9 C6 C7 111.4(6) .
O3 C7 C8 130.8(6) .
O3 C7 C6 112.1(5) .
C8 C7 C6 117.1(6) .
C7 C8 C9 124.8(6) .
O4 C9 C8 128.3(5) .
O4 C9 C10 113.6(5) .
C8 C9 C10 118.1(5) .
F11 C10 F10 111.0(7) .
F11 C10 F12 106.5(7) .
F10 C10 F12 105.1(6) .
F11 C10 C9 109.5(5) .
F10 C10 C9 114.9(6) .
F12 C10 C9 109.4(6) .
F13 C11 F14 106.3(9) .
F13 C11 F15 110.7(8) .
F14 C11 F15 94.1(9) .
F13 C11 C12 116.4(10) .
F14 C11 C12 113.4(7) .
F15 C11 C12 113.5(8) .
O6 C12 C13 126.1(7) .
O6 C12 C11 114.3(8) .
C13 C12 C11 119.4(9) .
C12 C13 C14 126.1(8) .
O5 C14 C13 124.0(7) .
O5 C14 C15 115.5(10) .
C13 C14 C15 120.5(10) .
F17 C15 F18 105.6(12) .
F17 C15 F16 113.0(11) .
F18 C15 F16 105.4(12) .
F17 C15 C14 113.5(11) .
F18 C15 C14 108.4(9) .
F16 C15 C14 110.4(11) .
F20 C16 F21 107.2(7) .
F20 C16 F19 106.3(7) .
F21 C16 F19 102.5(7) .
F20 C16 C17 117.4(7) .
F21 C16 C17 112.0(6) .
F19 C16 C17 110.2(6) .
O7 C17 C18 127.9(6) .
O7 C17 C16 114.1(6) .
C18 C17 C16 118.0(6) .
C17 C18 C19 121.5(6) .
O8 C19 C18 126.4(7) .
O8 C19 C20 117.2(7) .
C18 C19 C20 116.5(7) .
F24 C20 F22 110.1(8) .
F24 C20 F23 104.6(8) .
F22 C20 F23 105.9(10) .
F24 C20 C19 117.3(9) .
F22 C20 C19 108.4(8) .
F23 C20 C19 109.8(8) .
F26 C21 F25 102.3(7) .
F26 C21 F27 108.7(7) .
F25 C21 F27 103.9(8) .
F26 C21 C22 116.0(8) .
F25 C21 C22 114.4(6) .
F27 C21 C22 110.6(7) .
O9 C22 C23 127.1(6) .
O9 C22 C21 114.4(6) .
C23 C22 C21 118.4(6) .
C22 C23 C24 121.9(7) .
O10 C24 C23 127.6(8) .
O10 C24 C25 112.8(7) .
C23 C24 C25 119.5(7) .
F29 C25 F30 109.2(10) .
F29 C25 F28 111.2(10) .
F30 C25 F28 105.2(8) .
F29 C25 C24 115.2(9) .
F30 C25 C24 106.4(8) .
F28 C25 C24 109.0(8) .
F32 C26 F33 103.6(7) .
F32 C26 F31 103.0(7) .
F33 C26 F31 107.0(7) .
F32 C26 C27 112.9(7) .
F33 C26 C27 113.1(6) .
F31 C26 C27 116.2(7) .
O11 C27 C28 130.4(6) .
O11 C27 C26 113.3(6) .
C28 C27 C26 116.3(6) .
C27 C28 C29 121.1(6) .
O12 C29 C28 130.1(6) .
O12 C29 C30 115.3(6) .
C28 C29 C30 114.5(6) .
F35 C30 F36 110.8(7) .
F35 C30 F34 108.2(8) .
F36 C30 F34 107.8(7) .
F35 C30 C29 115.0(7) .
F36 C30 C29 109.1(7) .
F34 C30 C29 105.6(6) .
F37 C31 F39 109.2(7) .
F37 C31 F38 103.4(6) .
F39 C31 F38 106.9(6) .
F37 C31 C32 113.9(6) .
F39 C31 C32 111.2(6) .
F38 C31 C32 111.8(7) .
O14 C32 C33 130.0(6) .
O14 C32 C31 110.0(6) .
C33 C32 C31 119.9(6) .
C34 C33 C32 123.4(6) .
O13 C34 C33 129.9(7) .
O13 C34 C35 112.6(7) .
C33 C34 C35 117.5(7) .
F42 C35 F40 110.2(9) .
F42 C35 F41 107.0(8) .
F40 C35 F41 99.4(8) .
F42 C35 C34 118.0(8) .
F40 C35 C34 114.5(7) .
F41 C35 C34 105.7(8) .
F44 C36 F45 111.4(10) .
F44 C36 F43 112.5(10) .
F45 C36 F43 98.5(8) .
F44 C36 C37 114.3(9) .
F45 C36 C37 112.3(8) .
F43 C36 C37 106.6(8) .
O16 C37 C38 127.7(7) .
O16 C37 C36 112.8(7) .
C38 C37 C36 119.3(7) .
C37 C38 C39 120.9(6) .
O15 C39 C38 127.2(6) .
O15 C39 C40 115.1(6) .
C38 C39 C40 117.7(6) .
F47 C40 F48 106.4(7) .
F47 C40 F46 105.4(7) .
F48 C40 F46 105.0(7) .
F47 C40 C39 116.6(7) .
F48 C40 C39 111.3(6) .
F46 C40 C39 111.4(6) .
F51 C41 F50 110.0(7) .
F51 C41 F49 112.0(8) .
F50 C41 F49 104.8(6) .
F51 C41 C42 110.0(6) .
F50 C41 C42 111.3(7) .
F49 C41 C42 108.5(6) .
O18 C42 C43 125.6(6) .
O18 C42 C41 115.2(6) .
C43 C42 C41 118.9(6) .
C44 C43 C42 120.0(6) .
O17 C44 C43 129.0(7) .
O17 C44 C45 114.0(6) .
C43 C44 C45 116.9(5) .
F52 C45 F54 108.6(6) .
F53' C45 F54' 108.0(6) .
F53' C45 F52' 108.3(6) .
F54' C45 F52' 106.2(6) .
F52 C45 F53 107.8(6) .
F54 C45 F53 106.6(5) .
F52 C45 C44 106.5(5) .
F53' C45 C44 106.7(6) .
F54 C45 C44 114.5(5) .
F54' C45 C44 116.7(6) .
F52' C45 C44 110.6(6) .
F53 C45 C44 112.7(5) .
F55 C46 F57 108.4(6) .
F55 C46 F56 110.4(6) .
F57 C46 F56 105.6(6) .
F55 C46 C47 114.7(6) .
F57 C46 C47 108.9(5) .
F56 C46 C47 108.4(6) .
O19 C47 C48 124.6(8) .
O19 C47 C46 118.2(7) .
C48 C47 C46 116.9(7) .
C47 C48 C49 128.0(9) .
O20 C49 C48 122.4(7) .
O20 C49 C50 106.2(9) .
C48 C49 C50 131.3(11) .
F59 C50 F58 104.5(12) .
F59 C50 F60 121.0(11) .
F58 C50 F60 95.6(11) .
F59 C50 C49 107.5(12) .
F58 C50 C49 107.7(10) .
F60 C50 C49 118.0(11) .
O21 C51 N1 122.4(6) .
O21 C51 N4 121.0(6) .
N1 C51 N4 116.5(6) .
N3 C52 N2 126.4(6) .
N3 C52 C99 117.2(6) 1_536
N2 C52 C99 116.3(5) 1_536
C53 C54 C55 110.1(7) .
C53 C54 N1 110.4(6) .
C55 C54 N1 109.3(6) .
C58 C57 N4 107.9(7) .
C58 C57 C56 114.0(9) .
N4 C57 C56 112.3(7) .
N7 C60 C61 115.4(6) .
N7 C60 C59 105.9(6) .
C61 C60 C59 107.2(7) .
O22 C62 N7 122.7(5) .
O22 C62 N5 118.6(6) .
N7 C62 N5 118.6(6) .
C65 C64 N5 108.6(7) .
C65 C64 C63 112.6(8) .
N5 C64 C63 111.6(7) .
N6 C66 N8 127.0(6) .
N6 C66 C68 115.4(5) .
N8 C66 C68 117.6(5) .
N9 C67 C68 122.1(5) .
C67 C68 C69 121.0(5) .
C67 C68 C66 119.0(5) .
C69 C68 C66 119.9(5) .
C68 C69 C70 115.6(5) .
C71 C70 C69 119.1(6) .
C70 C71 N9 125.8(6) .
N10 C72 C73 121.8(5) .
C74 C73 C72 119.6(5) .
C73 C74 C75 118.8(5) .
C76 C75 C74 118.9(5) .
C76 C75 C77 119.0(5) .
C74 C75 C77 122.1(5) .
N10 C76 C75 123.0(5) .
N11 C77 N14 128.5(5) .
N11 C77 C75 117.7(5) .
N14 C77 C75 113.8(5) .
N13 C79 C78 109.0(6) .
N13 C79 C80 109.9(5) .
C78 C79 C80 113.5(6) .
N12 C82 C81 109.2(5) .
N12 C82 C83 111.0(5) .
C81 C82 C83 112.1(6) .
O23 C84 N13 122.6(5) .
O23 C84 N12 122.1(5) .
N13 C84 N12 115.1(5) .
O24 C85 N18 122.5(5) .
O24 C85 N15 120.8(5) .
N18 C85 N15 116.6(5) .
C86 C87 N18 110.8(6) .
C86 C87 C88 111.5(7) .
N18 C87 C88 108.6(6) .
C89 C90 N15 113.2(7) .
C89 C90 C91 112.8(8) .
N15 C90 C91 108.4(7) .
N17 C92 N16 128.0(5) .
N17 C92 C94 117.8(5) .
N16 C92 C94 114.0(5) .
N19 C93 C94 121.2(5) .
C93 C94 C95 118.8(5) .
C93 C94 C92 118.2(5) .
C95 C94 C92 123.0(5) .
C96 C95 C94 118.9(6) .
C97 C96 C95 121.0(6) .
C96 C97 N19 122.0(6) .
N20 C98 C99 122.2(5) .
C100 C99 C98 119.7(6) .
C100 C99 C52 121.6(6) 1_574
C98 C99 C52 118.7(5) 1_574
C99 C100 C101 117.0(6) .
C102 C101 C100 120.5(6) .
N20 C102 C101 122.4(6) .
C103 C104 C105 83.2(18) .
C106 C105 C104 90.4(15) .
C105 C106 C107 108.2(12) .
C106 C107 C108 121.1(10) .
C107 C108 C109 140.7(10) .
N10 Cu1 N9 177.16(18) .
N10 Cu1 O11 88.43(17) .
N9 Cu1 O11 88.75(17) .
N10 Cu1 O13 93.83(18) .
N9 Cu1 O13 89.00(18) .
O11 Cu1 O13 177.71(17) .
N10 Cu1 O14 89.74(16) .
N9 Cu1 O14 90.73(16) .
O11 Cu1 O14 92.74(16) .
O13 Cu1 O14 87.66(17) .
N10 Cu1 O12 90.00(16) .
N9 Cu1 O12 89.57(16) .
O11 Cu1 O12 88.03(16) .
O13 Cu1 O12 91.58(17) .
O14 Cu1 O12 179.18(16) .
O2 Cu2 O3 179.80(16) .
O2 Cu2 N19 90.42(18) .
O3 Cu2 N19 89.60(17) .
O2 Cu2 N20 89.43(18) .
O3 Cu2 N20 90.56(18) .
N19 Cu2 N20 178.56(18) .
O2 Cu2 O1 88.01(15) .
O3 Cu2 O1 91.79(15) .
N19 Cu2 O1 90.44(16) .
N20 Cu2 O1 90.98(16) .
O2 Cu2 O4 91.83(15) .
O3 Cu2 O4 88.37(15) .
N19 Cu2 O4 90.01(16) .
N20 Cu2 O4 88.57(17) .
O1 Cu2 O4 179.52(15) .
O22 Dy1 O18 93.33(16) .
O22 Dy1 O19 147.0(2) .
O18 Dy1 O19 76.28(15) .
O22 Dy1 O21 143.16(19) .
O18 Dy1 O21 99.07(17) .
O19 Dy1 O21 69.9(2) .
O22 Dy1 O17 76.70(17) .
O18 Dy1 O17 71.00(15) .
O19 Dy1 O17 126.52(17) .
O21 Dy1 O17 74.90(16) .
O22 Dy1 O15 93.42(15) .
O18 Dy1 O15 141.22(15) .
O19 Dy1 O15 77.43(15) .
O21 Dy1 O15 98.04(15) .
O17 Dy1 O15 147.48(15) .
O22 Dy1 O16 80.06(18) .
O18 Dy1 O16 148.29(15) .
O19 Dy1 O16 124.41(18) .
O21 Dy1 O16 71.22(18) .
O17 Dy1 O16 77.30(15) .
O15 Dy1 O16 70.45(15) .
O22 Dy1 O20 73.7(2) .
O18 Dy1 O20 72.34(17) .
O19 Dy1 O20 73.3(2) .
O21 Dy1 O20 143.2(2) .
O17 Dy1 O20 130.66(16) .
O15 Dy1 O20 73.11(15) .
O16 Dy1 O20 133.11(19) .
O6 Dy2 O23 145.72(19) .
O6 Dy2 O5 73.2(2) .
O23 Dy2 O5 72.69(18) .
O6 Dy2 O9 76.36(17) .
O23 Dy2 O9 97.77(15) .
O5 Dy2 O9 75.07(16) .
O6 Dy2 O8 125.50(17) .
O23 Dy2 O8 77.89(15) .
O5 Dy2 O8 133.24(16) .
O9 Dy2 O8 145.43(15) .
O6 Dy2 O7 77.35(16) .
O23 Dy2 O7 90.02(14) .
O5 Dy2 O7 73.48(16) .
O9 Dy2 O7 143.57(15) .
O8 Dy2 O7 71.00(14) .
O6 Dy2 O24 69.64(19) .
O23 Dy2 O24 144.63(16) .
O5 Dy2 O24 142.27(18) .
O9 Dy2 O24 90.04(14) .
O8 Dy2 O24 76.36(14) .
O7 Dy2 O24 103.90(15) .
O6 Dy2 O10 129.16(17) .
O23 Dy2 O10 77.76(15) .
O5 Dy2 O10 131.07(18) .
O9 Dy2 O10 71.31(15) .
O8 Dy2 O10 74.28(14) .
O7 Dy2 O10 144.90(14) .
O24 Dy2 O10 72.22(16) .
C51 N1 N2 123.2(6) .
C51 N1 C54 121.6(6) .
N2 N1 C54 115.3(5) .
C52 N2 N1 115.7(5) .
C52 N3 N4 113.7(6) .
C51 N4 N3 124.5(5) .
C51 N4 C57 124.9(6) .
N3 N4 C57 110.4(6) .
C62 N5 N6 119.3(6) .
C62 N5 C64 125.6(6) .
N6 N5 C64 115.1(6) .
C66 N6 N5 116.9(5) .
C62 N7 N8 123.2(5) .
C62 N7 C60 121.7(5) .
N8 N7 C60 115.0(5) .
C66 N8 N7 114.6(5) .
C71 N9 C67 116.3(5) .
C71 N9 Cu1 124.3(4) .
C67 N9 Cu1 119.4(4) .
C72 N10 C76 117.9(5) .
C72 N10 Cu1 122.9(4) .
C76 N10 Cu1 119.2(3) .
C77 N11 N12 113.8(4) .
C84 N12 N11 123.3(4) .
C84 N12 C82 120.4(5) .
N11 N12 C82 116.0(4) .
N14 N13 C84 124.3(5) .
N14 N13 C79 113.4(5) .
C84 N13 C79 122.2(5) .
C77 N14 N13 114.8(5) .
C85 N15 N16 122.8(5) .
C85 N15 C90 123.2(6) .
N16 N15 C90 113.6(5) .
C92 N16 N15 113.7(5) .
C92 N17 N18 115.0(4) .
C85 N18 N17 123.7(5) .
C85 N18 C87 121.2(5) .
N17 N18 C87 115.1(4) .
C97 N19 C93 118.2(5) .
C97 N19 Cu2 122.8(4) .
C93 N19 Cu2 119.0(4) .
C102 N20 C98 118.1(5) .
C102 N20 Cu2 121.2(4) .
C98 N20 Cu2 120.7(4) .
C2 O1 Cu2 121.4(3) .
C4 O2 Cu2 126.1(4) .
C7 O3 Cu2 125.7(4) .
C9 O4 Cu2 121.7(4) .
C14 O5 Dy2 135.9(6) .
C12 O6 Dy2 134.2(6) .
C17 O7 Dy2 135.3(4) .
C19 O8 Dy2 137.9(4) .
C22 O9 Dy2 136.6(4) .
C24 O10 Dy2 134.3(5) .
C27 O11 Cu1 125.9(4) .
C29 O12 Cu1 123.4(4) .
C34 O13 Cu1 122.8(4) .
C32 O14 Cu1 122.2(4) .
C39 O15 Dy1 138.6(4) .
C37 O16 Dy1 134.8(5) .
C44 O17 Dy1 136.9(5) .
C42 O18 Dy1 137.3(4) .
C47 O19 Dy1 141.4(6) .
C49 O20 Dy1 130.2(5) .
C51 O21 Dy1 142.0(5) .
C62 O22 Dy1 174.3(5) .
C84 O23 Dy2 159.6(4) .
C85 O24 Dy2 146.1(4) .

loop_
_geom_bond_atom_site_label_1
_geom_bond_atom_site_label_2
_geom_bond_distance
_geom_bond_site_symmetry_2
C1 F2 1.279(7) .
C1 F3 1.316(8) .
C1 F1 1.337(11) .
C1 C2 1.513(8) .
C2 O1 1.228(6) .
C2 C3 1.435(8) .
C3 C4 1.363(8) .
C4 O2 1.283(7) .
C4 C5 1.519(8) .
C5 F5 1.300(8) .
C5 F4 1.302(7) .
C5 F6 1.337(7) .
C6 F7 1.284(8) .
C6 F8 1.303(8) .
C6 F9 1.319(9) .
C6 C7 1.531(9) .
C7 O3 1.241(7) .
C7 C8 1.373(9) .
C8 C9 1.385(8) .
C9 O4 1.217(7) .
C9 C10 1.571(8) .
C10 F11 1.293(9) .
C10 F10 1.293(8) .
C10 F12 1.298(10) .
C11 F13 1.237(14) .
C11 F14 1.298(12) .
C11 F15 1.354(13) .
C11 C12 1.515(9) .
C12 O6 1.217(10) .
C12 C13 1.349(13) .
C13 C14 1.357(14) .
C14 O5 1.199(11) .
C14 C15 1.522(8) .
C15 F17 1.304(18) .
C15 F18 1.324(16) .
C15 F16 1.351(17) .
C16 F20 1.257(9) .
C16 F21 1.317(9) .
C16 F19 1.368(10) .
C16 C17 1.532(10) .
C17 O7 1.265(7) .
C17 C18 1.363(9) .
C18 C19 1.369(10) .
C19 O8 1.260(7) .
C19 C20 1.515(12) .
C20 F24 1.250(10) .
C20 F22 1.308(13) .
C20 F23 1.313(11) .
C21 F26 1.313(11) .
C21 F25 1.315(10) .
C21 F27 1.322(11) .
C21 C22 1.511(10) .
C22 O9 1.252(8) .
C22 C23 1.358(10) .
C23 C24 1.366(10) .
C24 O10 1.239(9) .
C24 C25 1.606(13) .
C25 F29 1.162(12) .
C25 F30 1.340(13) .
C25 F28 1.344(12) .
C26 F32 1.292(10) .
C26 F33 1.326(10) .
C26 F31 1.326(10) .
C26 C27 1.511(10) .
C27 O11 1.232(7) .
C27 C28 1.395(9) .
C28 C29 1.421(9) .
C29 O12 1.248(7) .
C29 C30 1.575(10) .
C30 F35 1.263(10) .
C30 F36 1.318(10) .
C30 F34 1.338(11) .
C31 F37 1.288(8) .
C31 F39 1.304(10) .
C31 F38 1.334(10) .
C31 C32 1.548(9) .
C32 O14 1.244(7) .
C32 C33 1.381(9) .
C33 C34 1.364(10) .
C34 O13 1.235(9) .
C34 C35 1.523(12) .
C35 F42 1.219(11) .
C35 F40 1.264(11) .
C35 F41 1.431(12) .
C36 F44 1.262(13) .
C36 F45 1.277(12) .
C36 F43 1.308(12) .
C36 C37 1.557(13) .
C37 O16 1.281(8) .
C37 C38 1.359(10) .
C38 C39 1.363(9) .
C39 O15 1.224(7) .
C39 C40 1.533(9) .
C40 F47 1.233(9) .
C40 F48 1.277(9) .
C40 F46 1.317(10) .
C41 F51 1.259(10) .
C41 F50 1.303(9) .
C41 F49 1.341(9) .
C41 C42 1.565(10) .
C42 O18 1.292(7) .
C42 C43 1.380(9) .
C43 C44 1.366(10) .
C44 O17 1.228(7) .
C44 C45 1.588(9) .
C45 F52 1.318(7) .
C45 F53' 1.318(7) .
C45 F54 1.320(6) .
C45 F54' 1.323(7) .
C45 F52' 1.330(7) .
C45 F53 1.331(6) .
C46 F55 1.300(7) .
C46 F57 1.328(7) .
C46 F56 1.329(7) .
C46 C47 1.522(8) .
C47 O19 1.144(9) .
C47 C48 1.327(13) .
C48 C49 1.414(14) .
C49 O20 1.391(12) .
C49 C50 1.521(8) .
C50 F59 1.242(18) .
C50 F58 1.393(15) .
C50 F60 1.398(19) .
C51 O21 1.260(8) .
C51 N1 1.327(8) .
C51 N4 1.338(9) .
C52 N3 1.325(8) .
C52 N2 1.327(8) .
C52 C99 1.448(9) 1_536
C53 C54 1.461(11) .
C54 C55 1.499(12) .
C54 N1 1.507(9) .
C56 C57 1.527(13) .
C57 C58 1.425(13) .
C57 N4 1.506(9) .
C59 C60 1.580(12) .
C60 N7 1.470(7) .
C60 C61 1.489(10) .
C62 O22 1.257(8) .
C62 N7 1.314(8) .
C62 N5 1.368(8) .
C63 C64 1.589(14) .
C64 C65 1.428(11) .
C64 N5 1.523(10) .
C66 N6 1.301(8) .
C66 N8 1.313(7) .
C66 C68 1.490(8) .
C67 N9 1.369(7) .
C67 C68 1.376(8) .
C68 C69 1.380(8) .
C69 C70 1.453(9) .
C70 C71 1.322(9) .
C71 N9 1.336(7) .
C72 N10 1.330(7) .
C72 C73 1.404(8) .
C73 C74 1.358(8) .
C74 C75 1.389(7) .
C75 C76 1.367(7) .
C75 C77 1.494(7) .
C76 N10 1.355(7) .
C77 N11 1.319(7) .
C77 N14 1.330(7) .
C78 C79 1.490(9) .
C79 N13 1.486(8) .
C79 C80 1.586(11) .
C81 C82 1.463(10) .
C82 N12 1.461(7) .
C82 C83 1.465(10) .
C84 O23 1.233(7) .
C84 N13 1.372(8) .
C84 N12 1.376(7) .
C85 O24 1.227(7) .
C85 N18 1.336(7) .
C85 N15 1.377(8) .
C86 C87 1.475(11) .
C87 N18 1.485(8) .
C87 C88 1.527(11) .
C89 C90 1.402(13) .
C90 N15 1.444(9) .
C90 C91 1.565(13) .
C92 N17 1.326(7) .
C92 N16 1.329(7) .
C92 C94 1.472(8) .
C93 N19 1.368(7) .
C93 C94 1.373(8) .
C94 C95 1.389(8) .
C95 C96 1.354(9) .
C96 C97 1.339(9) .
C97 N19 1.348(7) .
C98 N20 1.350(7) .
C98 C99 1.386(9) .
C99 C100 1.357(9) .
C99 C52 1.449(9) 1_574
C100 C101 1.409(10) .
C101 C102 1.352(9) .
C102 N20 1.321(7) .
C103 C104 1.56(3) .
C104 C105 1.67(3) .
C105 C106 1.40(2) .
C106 C107 1.525(9) .
C107 C108 1.527(10) .
C108 C109 1.539(9) .
Cu1 N10 1.999(4) .
Cu1 N9 2.009(4) .
Cu1 O11 2.078(4) .
Cu1 O13 2.098(5) .
Cu1 O14 2.122(4) .
Cu1 O12 2.126(4) .
Cu2 O2 1.985(4) .
Cu2 O3 1.992(4) .
Cu2 N19 2.003(5) .
Cu2 N20 2.018(5) .
Cu2 O1 2.231(3) .
Cu2 O4 2.242(4) .
Dy1 O22 2.290(5) .
Dy1 O18 2.318(4) .
Dy1 O19 2.328(4) .
Dy1 O21 2.330(4) .
Dy1 O17 2.333(4) .
Dy1 O15 2.342(3) .
Dy1 O16 2.366(5) .
Dy1 O20 2.372(5) .
Dy2 O6 2.304(5) .
Dy2 O23 2.319(4) .
Dy2 O5 2.320(5) .
Dy2 O9 2.323(4) .
Dy2 O8 2.332(4) .
Dy2 O7 2.368(4) .
Dy2 O24 2.374(4) .
Dy2 O10 2.383(4) .
N1 N2 1.397(8) .
N3 N4 1.407(8) .
N5 N6 1.379(8) .
N7 N8 1.376(6) .
N11 N12 1.392(6) .
N13 N14 1.352(7) .
N15 N16 1.385(7) .
N17 N18 1.365(7) .

loop_
_geom_torsion_atom_site_label_1
_geom_torsion_atom_site_label_2
_geom_torsion_atom_site_label_3
_geom_torsion_atom_site_label_4
_geom_torsion
_geom_torsion_site_symmetry_1
_geom_torsion_site_symmetry_4
F2 C1 C2 O1 51.1(9) . .
F3 C1 C2 O1 176.4(6) . .
F1 C1 C2 O1 -63.7(7) . .
F2 C1 C2 C3 -130.5(7) . .
F3 C1 C2 C3 -5.2(9) . .
F1 C1 C2 C3 114.7(7) . .
O1 C2 C3 C4 -0.2(10) . .
C1 C2 C3 C4 -178.4(6) . .
C2 C3 C4 O2 -0.1(10) . .
C2 C3 C4 C5 179.2(5) . .
O2 C4 C5 F5 -68.7(7) . .
C3 C4 C5 F5 111.9(6) . .
O2 C4 C5 F4 52.7(7) . .
C3 C4 C5 F4 -126.7(6) . .
O2 C4 C5 F6 171.8(5) . .
C3 C4 C5 F6 -7.6(8) . .
F7 C6 C7 O3 -173.5(6) . .
F8 C6 C7 O3 -51.2(8) . .
F9 C6 C7 O3 66.2(7) . .
F7 C6 C7 C8 8.0(9) . .
F8 C6 C7 C8 130.3(6) . .
F9 C6 C7 C8 -112.2(7) . .
O3 C7 C8 C9 4.1(11) . .
C6 C7 C8 C9 -177.8(6) . .
C7 C8 C9 O4 0.4(11) . .
C7 C8 C9 C10 178.8(6) . .
O4 C9 C10 F11 -67.0(8) . .
C8 C9 C10 F11 114.4(7) . .
O4 C9 C10 F10 167.3(6) . .
C8 C9 C10 F10 -11.3(9) . .
O4 C9 C10 F12 49.4(8) . .
C8 C9 C10 F12 -129.2(6) . .
F13 C11 C12 O6 170.6(9) . .
F14 C11 C12 O6 -65.6(12) . .
F15 C11 C12 O6 40.3(11) . .
F13 C11 C12 C13 -13.0(13) . .
F14 C11 C12 C13 110.9(11) . .
F15 C11 C12 C13 -143.3(9) . .
O6 C12 C13 C14 3.0(15) . .
C11 C12 C13 C14 -173.0(9) . .
C12 C13 C14 O5 -5.4(17) . .
C12 C13 C14 C15 175.8(10) . .
O5 C14 C15 F17 61.1(15) . .
C13 C14 C15 F17 -120.0(13) . .
O5 C14 C15 F18 -55.9(15) . .
C13 C14 C15 F18 123.1(13) . .
O5 C14 C15 F16 -170.8(11) . .
C13 C14 C15 F16 8.1(17) . .
F20 C16 C17 O7 166.5(7) . .
F21 C16 C17 O7 41.8(9) . .
F19 C16 C17 O7 -71.6(8) . .
F20 C16 C17 C18 -14.1(11) . .
F21 C16 C17 C18 -138.8(7) . .
F19 C16 C17 C18 107.8(8) . .
O7 C17 C18 C19 -0.3(11) . .
C16 C17 C18 C19 -179.6(7) . .
C17 C18 C19 O8 0.9(12) . .
C17 C18 C19 C20 -179.9(7) . .
O8 C19 C20 F24 -163.4(8) . .
C18 C19 C20 F24 17.3(12) . .
O8 C19 C20 F22 71.1(9) . .
C18 C19 C20 F22 -108.2(9) . .
O8 C19 C20 F23 -44.2(12) . .
C18 C19 C20 F23 136.5(9) . .
F26 C21 C22 O9 164.8(7) . .
F25 C21 C22 O9 46.1(10) . .
F27 C21 C22 O9 -70.8(9) . .
F26 C21 C22 C23 -12.0(11) . .
F25 C21 C22 C23 -130.7(8) . .
F27 C21 C22 C23 112.4(8) . .
O9 C22 C23 C24 1.6(12) . .
C21 C22 C23 C24 178.0(7) . .
C22 C23 C24 O10 -4.0(13) . .
C22 C23 C24 C25 178.7(7) . .
O10 C24 C25 F29 -12.3(13) . .
C23 C24 C25 F29 165.4(9) . .
O10 C24 C25 F30 108.8(9) . .
C23 C24 C25 F30 -73.4(11) . .
O10 C24 C25 F28 -138.1(8) . .
C23 C24 C25 F28 39.6(11) . .
F32 C26 C27 O11 -54.2(9) . .
F33 C26 C27 O11 63.0(9) . .
F31 C26 C27 O11 -172.8(7) . .
F32 C26 C27 C28 125.1(7) . .
F33 C26 C27 C28 -117.7(8) . .
F31 C26 C27 C28 6.5(10) . .
O11 C27 C28 C29 -1.2(12) . .
C26 C27 C28 C29 179.6(6) . .
C27 C28 C29 O12 -3.2(12) . .
C27 C28 C29 C30 174.8(6) . .
O12 C29 C30 F35 -164.2(7) . .
C28 C29 C30 F35 17.4(10) . .
O12 C29 C30 F36 -39.0(9) . .
C28 C29 C30 F36 142.6(7) . .
O12 C29 C30 F34 76.6(8) . .
C28 C29 C30 F34 -101.7(8) . .
F37 C31 C32 O14 56.8(9) . .
F39 C31 C32 O14 -67.1(8) . .
F38 C31 C32 O14 173.6(6) . .
F37 C31 C32 C33 -127.1(7) . .
F39 C31 C32 C33 109.0(8) . .
F38 C31 C32 C33 -10.4(9) . .
O14 C32 C33 C34 6.8(11) . .
C31 C32 C33 C34 -168.3(6) . .
C32 C33 C34 O13 -0.6(12) . .
C32 C33 C34 C35 179.0(7) . .
O13 C34 C35 F42 177.4(8) . .
C33 C34 C35 F42 -2.3(12) . .
O13 C34 C35 F40 -50.5(11) . .
C33 C34 C35 F40 129.8(8) . .
O13 C34 C35 F41 57.8(9) . .
C33 C34 C35 F41 -121.9(7) . .
F44 C36 C37 O16 -81.7(11) . .
F45 C36 C37 O16 46.5(11) . .
F43 C36 C37 O16 153.4(8) . .
F44 C36 C37 C38 94.2(11) . .
F45 C36 C37 C38 -137.6(9) . .
F43 C36 C37 C38 -30.7(12) . .
O16 C37 C38 C39 2.0(13) . .
C36 C37 C38 C39 -173.2(7) . .
C37 C38 C39 O15 2.9(12) . .
C37 C38 C39 C40 179.1(7) . .
O15 C39 C40 F47 178.2(7) . .
C38 C39 C40 F47 1.5(11) . .
O15 C39 C40 F48 -59.6(9) . .
C38 C39 C40 F48 123.7(8) . .
O15 C39 C40 F46 57.2(8) . .
C38 C39 C40 F46 -119.5(7) . .
F51 C41 C42 O18 81.4(8) . .
F50 C41 C42 O18 -156.4(6) . .
F49 C41 C42 O18 -41.6(9) . .
F51 C41 C42 C43 -93.0(8) . .
F50 C41 C42 C43 29.3(9) . .
F49 C41 C42 C43 144.1(7) . .
O18 C42 C43 C44 3.6(11) . .
C41 C42 C43 C44 177.3(7) . .
C42 C43 C44 O17 -0.5(13) . .
C42 C43 C44 C45 179.2(6) . .
O17 C44 C45 F52 92.1(7) . .
C43 C44 C45 F52 -87.7(8) . .
O17 C44 C45 F53' -88.9(8) . .
C43 C44 C45 F53' 91.3(8) . .
O17 C44 C45 F54 -28.0(9) . .
C43 C44 C45 F54 152.3(7) . .
O17 C44 C45 F54' 32.0(9) . .
C43 C44 C45 F54' -147.8(7) . .
O17 C44 C45 F52' 153.5(7) . .
C43 C44 C45 F52' -26.2(9) . .
O17 C44 C45 F53 -149.9(6) . .
C43 C44 C45 F53 30.3(9) . .
F55 C46 C47 O19 -175.4(7) . .
F57 C46 C47 O19 62.9(9) . .
F56 C46 C47 O19 -51.5(9) . .
F55 C46 C47 C48 11.0(10) . .
F57 C46 C47 C48 -110.6(8) . .
F56 C46 C47 C48 134.9(8) . .
O19 C47 C48 C49 1.5(16) . .
C46 C47 C48 C49 174.6(9) . .
C47 C48 C49 O20 2.1(16) . .
C47 C48 C49 C50 -174.2(11) . .
O20 C49 C50 F59 -178.1(11) . .
C48 C49 C50 F59 -1.4(19) . .
O20 C49 C50 F58 69.7(13) . .
C48 C49 C50 F58 -113.6(14) . .
O20 C49 C50 F60 -36.9(15) . .
C48 C49 C50 F60 139.8(13) . .
N9 C67 C68 C69 -0.6(9) . .
N9 C67 C68 C66 -177.0(5) . .
N6 C66 C68 C67 -2.9(9) . .
N8 C66 C68 C67 178.1(5) . .
N6 C66 C68 C69 -179.4(6) . .
N8 C66 C68 C69 1.7(9) . .
C67 C68 C69 C70 0.5(9) . .
C66 C68 C69 C70 176.8(6) . .
C68 C69 C70 C71 0.8(10) . .
C69 C70 C71 N9 -2.1(11) . .
N10 C72 C73 C74 1.3(9) . .
C72 C73 C74 C75 -0.1(9) . .
C73 C74 C75 C76 0.0(8) . .
C73 C74 C75 C77 -179.6(5) . .
C74 C75 C76 N10 -1.0(8) . .
C77 C75 C76 N10 178.6(5) . .
C76 C75 C77 N11 173.0(5) . .
C74 C75 C77 N11 -7.4(8) . .
C76 C75 C77 N14 -5.4(8) . .
C74 C75 C77 N14 174.2(5) . .
N19 C93 C94 C95 1.1(8) . .
N19 C93 C94 C92 -178.0(5) . .
N17 C92 C94 C93 -177.1(5) . .
N16 C92 C94 C93 6.7(8) . .
N17 C92 C94 C95 3.9(8) . .
N16 C92 C94 C95 -172.2(5) . .
C93 C94 C95 C96 -1.6(9) . .
C92 C94 C95 C96 177.4(6) . .
C94 C95 C96 C97 1.5(10) . .
C95 C96 C97 N19 -0.8(11) . .
N20 C98 C99 C100 -1.0(9) . .
N20 C98 C99 C52 177.2(6) . 1_574
C98 C99 C100 C101 -0.9(10) . .
C52 C99 C100 C101 -179.0(6) 1_574 .
C99 C100 C101 C102 1.2(10) . .
C100 C101 C102 N20 0.5(10) . .
C103 C104 C105 C106 -173.2(15) . .
C104 C105 C106 C107 179.0(16) . .
C105 C106 C107 C108 -174.4(12) . .
C106 C107 C108 C109 175.3(16) . .
O21 C51 N1 N2 -178.2(6) . .
N4 C51 N1 N2 -1.6(10) . .
O21 C51 N1 C54 0.6(10) . .
N4 C51 N1 C54 177.3(6) . .
C53 C54 N1 C51 122.7(8) . .
C55 C54 N1 C51 -116.0(8) . .
C53 C54 N1 N2 -58.3(8) . .
C55 C54 N1 N2 62.9(8) . .
N3 C52 N2 N1 0.6(10) . .
C99 C52 N2 N1 177.8(5) 1_536 .
C51 N1 N2 C52 0.4(9) . .
C54 N1 N2 C52 -178.5(5) . .
N2 C52 N3 N4 -0.5(10) . .
C99 C52 N3 N4 -177.6(6) 1_536 .
O21 C51 N4 N3 178.5(6) . .
N1 C51 N4 N3 1.8(10) . .
O21 C51 N4 C57 -6.4(11) . .
N1 C51 N4 C57 176.9(7) . .
C52 N3 N4 C51 -0.8(10) . .
C52 N3 N4 C57 -176.6(6) . .
C58 C57 N4 C51 118.6(9) . .
C56 C57 N4 C51 -115.0(9) . .
C58 C57 N4 N3 -65.7(10) . .
C56 C57 N4 N3 60.7(8) . .
O22 C62 N5 N6 -175.4(6) . .
N7 C62 N5 N6 7.4(10) . .
O22 C62 N5 C64 5.6(11) . .
N7 C62 N5 C64 -171.6(7) . .
C65 C64 N5 C62 -123.4(8) . .
C63 C64 N5 C62 111.8(9) . .
C65 C64 N5 N6 57.5(9) . .
C63 C64 N5 N6 -67.2(9) . .
N8 C66 N6 N5 4.2(11) . .
C68 C66 N6 N5 -174.6(6) . .
C62 N5 N6 C66 -7.8(10) . .
C64 N5 N6 C66 171.3(6) . .
O22 C62 N7 N8 179.8(6) . .
N5 C62 N7 N8 -3.2(10) . .
O22 C62 N7 C60 3.1(10) . .
N5 C62 N7 C60 -179.8(6) . .
C61 C60 N7 C62 -144.4(7) . .
C59 C60 N7 C62 97.2(8) . .
C61 C60 N7 N8 38.7(9) . .
C59 C60 N7 N8 -79.7(7) . .
N6 C66 N8 N7 0.1(9) . .
C68 C66 N8 N7 178.8(5) . .
C62 N7 N8 C66 -0.7(8) . .
C60 N7 N8 C66 176.2(5) . .
C70 C71 N9 C67 1.9(9) . .
C70 C71 N9 Cu1 179.3(5) . .
C68 C67 N9 C71 -0.5(8) . .
C68 C67 N9 Cu1 -178.0(4) . .
C73 C72 N10 C76 -2.3(8) . .
C73 C72 N10 Cu1 175.3(4) . .
C75 C76 N10 C72 2.2(8) . .
C75 C76 N10 Cu1 -175.5(4) . .
N14 C77 N11 N12 -3.6(8) . .
C75 C77 N11 N12 178.3(4) . .
O23 C84 N12 N11 172.0(5) . .
N13 C84 N12 N11 -4.3(8) . .
O23 C84 N12 C82 -1.9(9) . .
N13 C84 N12 C82 -178.2(5) . .
C77 N11 N12 C84 5.6(7) . .
C77 N11 N12 C82 179.8(5) . .
C81 C82 N12 C84 -140.9(6) . .
C83 C82 N12 C84 95.1(7) . .
C81 C82 N12 N11 44.7(7) . .
C83 C82 N12 N11 -79.2(7) . .
O23 C84 N13 N14 -175.7(6) . .
N12 C84 N13 N14 0.5(9) . .
O23 C84 N13 C79 0.1(10) . .
N12 C84 N13 C79 176.3(5) . .
C78 C79 N13 N14 -59.5(7) . .
C80 C79 N13 N14 65.5(7) . .
C78 C79 N13 C84 124.2(7) . .
C80 C79 N13 C84 -110.7(7) . .
N11 C77 N14 N13 0.2(9) . .
C75 C77 N14 N13 178.4(5) . .
C84 N13 N14 C77 1.5(8) . .
C79 N13 N14 C77 -174.7(5) . .
O24 C85 N15 N16 -173.6(5) . .
N18 C85 N15 N16 3.4(8) . .
O24 C85 N15 C90 -1.3(10) . .
N18 C85 N15 C90 175.7(6) . .
C89 C90 N15 C85 133.9(8) . .
C91 C90 N15 C85 -100.1(8) . .
C89 C90 N15 N16 -53.1(9) . .
C91 C90 N15 N16 72.8(9) . .
N17 C92 N16 N15 2.3(9) . .
C94 C92 N16 N15 178.0(5) . .
C85 N15 N16 C92 -3.9(8) . .
C90 N15 N16 C92 -176.8(6) . .
N16 C92 N17 N18 -0.3(9) . .
C94 C92 N17 N18 -175.8(5) . .
O24 C85 N18 N17 175.8(5) . .
N15 C85 N18 N17 -1.2(8) . .
O24 C85 N18 C87 -5.2(9) . .
N15 C85 N18 C87 177.8(5) . .
C92 N17 N18 C85 -0.4(8) . .
C92 N17 N18 C87 -179.4(5) . .
C86 C87 N18 C85 -125.7(7) . .
C88 C87 N18 C85 111.4(7) . .
C86 C87 N18 N17 53.4(8) . .
C88 C87 N18 N17 -69.5(7) . .
C96 C97 N19 C93 0.1(9) . .
C96 C97 N19 Cu2 -176.8(5) . .
C94 C93 N19 C97 -0.3(8) . .
C94 C93 N19 Cu2 176.8(4) . .
C101 C102 N20 C98 -2.4(9) . .
C101 C102 N20 Cu2 176.0(5) . .
C99 C98 N20 C102 2.7(9) . .
C99 C98 N20 Cu2 -175.7(4) . .
C3 C2 O1 Cu2 -11.1(8) . .
C1 C2 O1 Cu2 167.1(4) . .
C3 C4 O2 Cu2 13.7(9) . .
C5 C4 O2 Cu2 -165.6(4) . .
C8 C7 O3 Cu2 -8.3(9) . .
C6 C7 O3 Cu2 173.6(4) . .
C8 C9 O4 Cu2 0.2(8) . .
C10 C9 O4 Cu2 -178.3(4) . .
C13 C14 O5 Dy2 8.9(16) . .
C15 C14 O5 Dy2 -172.2(7) . .
C13 C12 O6 Dy2 -3.9(13) . .
C11 C12 O6 Dy2 172.2(5) . .
C18 C17 O7 Dy2 -2.7(10) . .
C16 C17 O7 Dy2 176.6(4) . .
C18 C19 O8 Dy2 1.7(12) . .
C20 C19 O8 Dy2 -177.5(5) . .
C23 C22 O9 Dy2 -7.8(11) . .
C21 C22 O9 Dy2 175.7(5) . .
C23 C24 O10 Dy2 12.0(13) . .
C25 C24 O10 Dy2 -170.5(5) . .
C28 C27 O11 Cu1 -3.1(10) . .
C26 C27 O11 Cu1 176.1(4) . .
C28 C29 O12 Cu1 10.4(10) . .
C30 C29 O12 Cu1 -167.6(5) . .
C33 C34 O13 Cu1 -16.9(10) . .
C35 C34 O13 Cu1 163.5(5) . .
C33 C32 O14 Cu1 6.2(9) . .
C31 C32 O14 Cu1 -178.3(4) . .
C38 C39 O15 Dy1 -2.1(10) . .
C40 C39 O15 Dy1 -178.4(4) . .
C38 C37 O16 Dy1 -7.8(13) . .
C36 C37 O16 Dy1 167.7(5) . .
C43 C44 O17 Dy1 -3.6(13) . .
C45 C44 O17 Dy1 176.7(4) . .
C43 C42 O18 Dy1 -2.9(11) . .
C41 C42 O18 Dy1 -176.9(4) . .
C48 C47 O19 Dy1 -2.7(14) . .
C46 C47 O19 Dy1 -175.7(4) . .
C48 C49 O20 Dy1 -4.6(13) . .
C50 C49 O20 Dy1 172.5(7) . .
N1 C51 O21 Dy1 -97.5(8) . .
N4 C51 O21 Dy1 86.0(9) . .
N13 C84 O23 Dy2 -72.0(14) . .
N12 C84 O23 Dy2 112.0(11) . .
N18 C85 O24 Dy2 115.2(7) . .
N15 C85 O24 Dy2 -68.0(9) . .
